data_7249332
loop_
_publ_author_name
'Poungsripong, Peeranuch'
'Boonprab, Theerapoom'
'Harding, Phimphaka'
'Murray, Keith S.'
'Phonsri, Wasinee'
'Zhang, Ningjin'
'Kitchen, Jonathan A.'
'Harding, David J.'

_publ_section_title
;
 Synthesis, mixed-spin-state structure and Langmuir-Blodgett deposition of
 amphiphilic Fe(iii) quinolylsalicylaldiminate complexes.
;
_journal_issue 39
_journal_name_full 'RSC advances'
_journal_page_first 28716
_journal_page_last 28723
_journal_paper_doi 10.1039/d4ra06111j
_journal_volume 14
_journal_year 2024
_chemical_formula_moiety 'C56 H70 Fe N4 O4, C H2 Cl2, N O3'
_chemical_formula_sum 'C57 H72 Cl2 Fe N5 O7'
_chemical_formula_weight 1065.94
_space_group_crystal_system triclinic
_space_group_IT_number 2
_space_group_name_Hall '-P 1'
_space_group_name_H-M_alt 'P -1'
_atom_sites_solution_hydrogens geom
_atom_sites_solution_primary dual
_audit_creation_date 2024-05-22
_audit_creation_method
;
Olex2 1.5
(compiled 2024.02.16 svn.r378c4104 for OlexSys, GUI svn.r6928)
;
_audit_update_record
;
2024-05-21 deposited with the CCDC.	2024-09-04 downloaded from the CCDC.
;
_cell_angle_alpha 87.532(3)
_cell_angle_beta 83.977(3)
_cell_angle_gamma 72.535(3)
_cell_formula_units_Z 4
_cell_length_a 10.1982(3)
_cell_length_b 15.7867(6)
_cell_length_c 35.2740(11)
_cell_measurement_reflns_used 10433
_cell_measurement_temperature 100(2)
_cell_measurement_theta_max 26.4850
_cell_measurement_theta_min 2.1160
_cell_volume 5386.9(3)
_computing_cell_refinement 'CrystalClear-SM Expert 2.0 r7 (Rigaku, 2011)'
_computing_data_collection 'CrystalClear-SM Expert 2.0 r7 (Rigaku, 2011)'
_computing_data_reduction 'CrystalClear-SM Expert 2.0 r7 (Rigaku, 2011)'
_computing_molecular_graphics 'Olex2 1.5 (Dolomanov et al., 2009)'
_computing_publication_material 'Olex2 1.5 (Dolomanov et al., 2009)'
_computing_structure_refinement 'SHELXL 2019/3 (Sheldrick, 2015)'
_computing_structure_solution 'SHELXT 2014/5 (Sheldrick, 2014)'
_diffrn_ambient_temperature 100(2)
_diffrn_detector CCD
_diffrn_detector_area_resol_mean 28.5714
_diffrn_detector_type 'Rigaku Saturn724+'
_diffrn_measured_fraction_theta_full 0.998
_diffrn_measured_fraction_theta_max 0.998
_diffrn_measurement_details
;
List of Runs (angles in degrees, time in seconds):

  # Type    Start    End  Width  t~exp~   \w     \q     \k     \f   Frames
#--------------------------------------------------------------------------
  1  \w    -63.00  69.00   1.00   60.00    --  -20.00  72.00 -30.00  132
  2  \w   -109.00  23.00   1.00   60.00    --  -20.00 -72.00  90.00  132
  3  \w    -36.00  22.00   1.00   60.00    --  -20.00 -38.00 -60.00   58
  4  \w    -36.00  22.00   1.00   60.00    --  -20.00 -38.00 -60.00   58
  5  \w      7.00  56.00   1.00   60.00    --  -20.00  57.00-120.00   49
  6  \w   -103.00 -48.00   1.00   60.00    --  -20.00 -57.00 120.00   55
  7  \w    -62.00 -36.00   1.00   60.00    --  -20.00  72.00  90.00   26
  8  \w     14.00  40.00   1.00   60.00    --  -20.00  72.00  90.00   26
  9  \w    -54.00  19.00   1.00   60.00    --  -20.00 -57.00 150.00   73
;
_diffrn_measurement_device 'AFC12 (Right): Kappa 3 circle'
_diffrn_measurement_device_type 'Rigaku Saturn724+ (2x2 bin mode)'
_diffrn_measurement_method 'profile data from \w-scans'
_diffrn_measurement_specimen_support 'Mitegen 50um'
_diffrn_orient_matrix_type 'CrysAlisPro convention (1999,Acta A55,543-557)'
_diffrn_orient_matrix_UB_11 -0.0508089000
_diffrn_orient_matrix_UB_12 0.0238161000
_diffrn_orient_matrix_UB_13 0.0141249000
_diffrn_orient_matrix_UB_21 -0.0478660000
_diffrn_orient_matrix_UB_22 0.0138942000
_diffrn_orient_matrix_UB_23 -0.0138895000
_diffrn_orient_matrix_UB_31 -0.0222166000
_diffrn_orient_matrix_UB_32 -0.0381919000
_diffrn_orient_matrix_UB_33 0.0040591000
_diffrn_radiation_collimation 0.3
_diffrn_radiation_monochromator Confocal
_diffrn_radiation_probe x-ray
_diffrn_radiation_type MoK\a
_diffrn_radiation_wavelength 0.71073
_diffrn_radiation_xray_symbol K-L~3~
_diffrn_reflns_av_R_equivalents 0.0703
_diffrn_reflns_av_unetI/netI 0.1083
_diffrn_reflns_Laue_measured_fraction_full 0.998
_diffrn_reflns_Laue_measured_fraction_max 0.998
_diffrn_reflns_limit_h_max 12
_diffrn_reflns_limit_h_min -12
_diffrn_reflns_limit_k_max 19
_diffrn_reflns_limit_k_min -18
_diffrn_reflns_limit_l_max 42
_diffrn_reflns_limit_l_min -40
_diffrn_reflns_number 56242
_diffrn_reflns_point_group_measured_fraction_full 0.998
_diffrn_reflns_point_group_measured_fraction_max 0.998
_diffrn_reflns_theta_full 25.242
_diffrn_reflns_theta_max 25.681
_diffrn_reflns_theta_min 2.136
_diffrn_source 'Rotating Anode'
_diffrn_source_current 24.0
_diffrn_source_power 1.2
_diffrn_source_target Mo
_diffrn_source_type 'Rotating Anode'
_diffrn_source_voltage 50.0
_exptl_absorpt_coefficient_mu 0.436
_exptl_absorpt_correction_T_max 1.00000
_exptl_absorpt_correction_T_min 0.69948
_exptl_absorpt_correction_type multi-scan
_exptl_absorpt_process_details
;
CrysAlisPro 1.171.40.43a (Rigaku Oxford Diffraction, 2019)
Empirical absorption correction using spherical harmonics,
 implemented in SCALE3 ABSPACK scaling algorithm.
;
_exptl_crystal_colour 'dark red'
_exptl_crystal_colour_modifier dark
_exptl_crystal_colour_primary red
_exptl_crystal_density_diffrn 1.314
_exptl_crystal_description plate
_exptl_crystal_F_000 2260
_exptl_crystal_size_max 0.25
_exptl_crystal_size_mid 0.21
_exptl_crystal_size_min 0.08
_refine_diff_density_max 1.764
_refine_diff_density_min -1.181
_refine_diff_density_rms 0.084
_refine_ls_extinction_method none
_refine_ls_goodness_of_fit_ref 1.025
_refine_ls_hydrogen_treatment constr
_refine_ls_matrix_type full
_refine_ls_number_parameters 1301
_refine_ls_number_reflns 20438
_refine_ls_number_restraints 0
_refine_ls_restrained_S_all 1.025
_refine_ls_R_factor_all 0.1346
_refine_ls_R_factor_gt 0.0720
_refine_ls_shift/su_max 0.001
_refine_ls_shift/su_mean 0.000
_refine_ls_structure_factor_coef Fsqd
_refine_ls_weighting_details 'w=1/[\s^2^(Fo^2^)+(0.0769P)^2^+4.7723P] where P=(Fo^2^+2Fc^2^)/3'
_refine_ls_weighting_scheme calc
_refine_ls_wR_factor_gt 0.1572
_refine_ls_wR_factor_ref 0.1923
_reflns_Friedel_coverage 0.000
_reflns_number_gt 12133
_reflns_number_total 20438
_reflns_threshold_expression 'I > 2\s(I)'
_cod_data_source_file d4ra06111j2.cif
_cod_data_source_block njz_pe_41
_cod_database_code 7249332
_shelx_shelxl_version_number 2019/3
_chemical_oxdiff_formula 'C11 H10 N O'
_chemical_oxdiff_usercomment 'EV-BA6863-002 Block'
_shelx_space_group_comment
;
The symmetry employed for this shelxl refinement is uniquely defined
by the following loop, which should always be used as a source of
symmetry information in preference to the above space-group names.
They are only intended as comments.
;
_shelx_estimated_absorpt_t_max 0.966
_shelx_estimated_absorpt_t_min 0.899
_reflns_odcompleteness_completeness 95.95
_reflns_odcompleteness_iscentric 1
_reflns_odcompleteness_theta 27.42
_olex2_refinement_description
;
1. Fixed Uiso
 At 1.2 times of:
  All C(H) groups, All C(H,H) groups
 At 1.5 times of:
  All C(H,H,H) groups
2.a Secondary CH2 refined with riding coordinates:
 C18(H18A,H18B), C17(H17A,H17B), C118(H11A,H11B), C117(H11C,H11D), C120(H12A,
 H12B), C122(H12C,H12D), C119(H11E,H11F), C46(H46A,H46B), C121(H12E,H12F),
 C48(H48A,H48B), C123(H12G,H12H), C154(H15A,H15B), C148(H14A,H14B), C47(H47A,
 H47B), C126(H12I,H12J), C125(H12K,H12L), C127(H12M,H12N), C151(H15C,H15D),
 C45(H45A,H45B), C25(H25A,H25B), C24(H24A,H24B), C153(H15E,H15F), C149(H14C,
 H14D), C124(H12O,H12P), C152(H15G,H15H), C51(H51A,H51B), C53(H53A,H53B),
 C145(H14E,H14F), C147(H14G,H14H), C49(H49A,H49B), C19(H19A,H19B), C21(H21A,
 H21B), C22(H22A,H22B), C26(H26A,H26B), C146(H14I,H14J), C23(H23A,H23B),
 C155(H15I,H15J), C52(H52A,H52B), C50(H50A,H50B), C150(H15K,H15L), C55(H55A,
 H55B), C54(H54A,H54B), C20(H20A,H20B), C27(H27A,H27B), C400(H40C,H40D),
 C401(H40A,H40B)
2.b Aromatic/amide H refined with riding coordinates:
 C116(H116), C110(H110), C115(H115), C105(H105), C29(H29), C38(H38),
 C130(H130), C141(H141), C113(H113), C10(H10), C41(H41), C131(H131), C16(H16),
 C15(H15), C135(H135), C143(H143), C133(H133), C102(H102), C31(H31), C3(H3),
 C138(H138), C134(H134), C13(H13), C107(H107), C1(H1), C35(H35), C103(H103),
 C2(H2), C30(H30), C129(H129), C106(H106), C144(H144), C101(H101), C7(H7),
 C33(H33), C44(H44), C34(H34), C5(H5), C6(H6), C43(H43)
2.c Idealised Me refined as rotating group:
 C156(H15M,H15N,H15O), C128(H12Q,H12R,H12S), C28(H28A,H28B,H28C), C56(H56A,
 H56B,H56C)
;
_olex2_submission_special_instructions 'No special instructions were received'
_oxdiff_exptl_absorpt_empirical_details
;
Empirical correction (ABSPACK) includes:
- Absorption correction using spherical harmonics
- Frame scaling
;
_oxdiff_exptl_absorpt_empirical_full_max 1.445
_oxdiff_exptl_absorpt_empirical_full_min 0.711

loop_
_space_group_symop_operation_xyz
'x, y, z'
'-x, -y, -z'

loop_
_atom_site_label
_atom_site_type_symbol
_atom_site_fract_x
_atom_site_fract_y
_atom_site_fract_z
_atom_site_U_iso_or_equiv
_atom_site_adp_type
_atom_site_occupancy
_atom_site_site_symmetry_order
_atom_site_calc_flag
_atom_site_refinement_flags_posn
_atom_site_refinement_flags_adp
_atom_site_refinement_flags_occupancy
_atom_site_disorder_assembly
_atom_site_disorder_group
Fe2 Fe -0.05440(6) 0.80558(4) 0.16261(2) 0.02220(16) Uani 1 1 d . . . . .
Fe1 Fe 0.84146(6) 0.33520(4) 0.11496(2) 0.02319(17) Uani 1 1 d . . . . .
Cl3 Cl 0.97945(15) 0.86138(12) 0.31825(5) 0.0755(5) Uani 1 1 d . . . . .
Cl4 Cl 1.06019(17) 1.02176(12) 0.30113(5) 0.0752(5) Uani 1 1 d . . . . .
Cl1 Cl 0.52084(16) 0.05024(15) 0.14728(5) 0.0850(6) Uani 1 1 d . . . . .
Cl2 Cl 0.4445(2) 0.24267(15) 0.13144(6) 0.1031(8) Uani 1 1 d . . . . .
O102 O 0.4393(3) 0.8144(2) 0.26407(8) 0.0275(7) Uani 1 1 d . . . . .
O103 O -0.1279(3) 0.92884(19) 0.17143(8) 0.0243(7) Uani 1 1 d . . . . .
O101 O 0.0624(3) 0.79156(19) 0.20144(8) 0.0236(7) Uani 1 1 d . . . . .
O200 O 0.5738(3) 0.6173(2) 0.05591(9) 0.0318(8) Uani 1 1 d . . . . .
O104 O -0.3391(3) 1.18623(19) 0.24647(9) 0.0291(7) Uani 1 1 d . . . . .
O1 O 0.6723(3) 0.36196(19) 0.14707(9) 0.0296(7) Uani 1 1 d . . . . .
O2 O 0.2754(3) 0.4915(2) 0.22739(9) 0.0305(8) Uani 1 1 d . . . . .
O3 O 0.9605(3) 0.31656(19) 0.15515(8) 0.0270(7) Uani 1 1 d . . . . .
O4 O 1.2680(3) 0.1966(2) 0.24891(9) 0.0331(8) Uani 1 1 d . . . . .
O202 O 0.3859(3) 0.6992(2) 0.08701(9) 0.0370(8) Uani 1 1 d . . . . .
O201 O 0.4009(3) 0.5645(2) 0.07153(9) 0.0385(8) Uani 1 1 d . . . . .
N2 N 0.8031(3) 0.4732(2) 0.10491(10) 0.0217(8) Uani 1 1 d . . . . .
N102 N 0.0706(3) 0.8357(2) 0.12322(10) 0.0226(8) Uani 1 1 d . . . . .
N101 N -0.1685(3) 0.8123(2) 0.12031(10) 0.0219(8) Uani 1 1 d . . . . .
N4 N 0.8837(3) 0.1958(2) 0.11380(10) 0.0251(8) Uani 1 1 d . . . . .
N3 N 0.7405(3) 0.3180(2) 0.06769(10) 0.0242(8) Uani 1 1 d . . . . .
O301 O 0.2006(4) 0.0426(3) 0.07875(11) 0.0555(12) Uani 1 1 d . . . . .
N104 N -0.1814(3) 0.7734(2) 0.20075(10) 0.0219(8) Uani 1 1 d . . . . .
N103 N 0.0148(3) 0.6760(2) 0.15455(10) 0.0229(8) Uani 1 1 d . . . . .
N1 N 1.0152(3) 0.3428(2) 0.07598(10) 0.0239(8) Uani 1 1 d . . . . .
N200 N 0.4519(4) 0.6268(3) 0.07160(10) 0.0289(9) Uani 1 1 d . . . . .
O302 O 0.3678(4) -0.0639(3) 0.06051(12) 0.0592(11) Uani 1 1 d . . . . .
O300 O 0.3623(4) 0.0694(3) 0.03914(14) 0.0706(13) Uani 1 1 d . . . . .
C114 C 0.3642(4) 0.8269(3) 0.23335(12) 0.0243(10) Uani 1 1 d . . . . .
C32 C 0.6604(4) 0.2118(3) 0.03567(13) 0.0268(10) Uani 1 1 d . . . . .
C109 C -0.1065(4) 0.8313(3) 0.08586(12) 0.0236(10) Uani 1 1 d . . . . .
N300 N 0.3033(5) 0.0181(3) 0.06179(17) 0.0550(14) Uani 1 1 d . . . . .
C18 C 0.0844(4) 0.5326(3) 0.27447(12) 0.0281(11) Uani 1 1 d . . . . .
H18A H 0.138459 0.484117 0.290409 0.034 Uiso 1 1 calc R U . . .
H18B H 0.027562 0.507743 0.259645 0.034 Uiso 1 1 calc R U . . .
C116 C 0.3587(4) 0.8703(3) 0.16750(13) 0.0251(10) Uani 1 1 d . . . . .
H116 H 0.398457 0.893098 0.145317 0.030 Uiso 1 1 calc R U . . .
C108 C 0.0250(4) 0.8443(3) 0.08592(12) 0.0231(10) Uani 1 1 d . . . . .
C137 C -0.0612(4) 0.6299(3) 0.17653(12) 0.0211(9) Uani 1 1 d . . . . .
C11 C 0.5930(4) 0.5210(3) 0.14861(12) 0.0225(10) Uani 1 1 d . . . . .
C136 C -0.1742(4) 0.6824(3) 0.20128(12) 0.0220(10) Uani 1 1 d . . . . .
C104 C -0.1709(4) 0.8384(3) 0.05194(12) 0.0255(10) Uani 1 1 d . . . . .
C140 C -0.2092(4) 0.9657(3) 0.20177(12) 0.0217(9) Uani 1 1 d . . . . .
C36 C 0.8091(4) 0.1660(3) 0.08790(12) 0.0246(10) Uani 1 1 d . . . . .
C37 C 0.7365(4) 0.2329(3) 0.06298(12) 0.0247(10) Uani 1 1 d . . . . .
C110 C 0.1833(4) 0.8543(3) 0.12911(12) 0.0236(10) Uani 1 1 d . . . . .
H110 H 0.233000 0.874305 0.108092 0.028 Uiso 1 1 calc R U . . .
C115 C 0.4209(4) 0.8616(3) 0.20033(12) 0.0265(10) Uani 1 1 d . . . . .
H115 H 0.502257 0.878837 0.200990 0.032 Uiso 1 1 calc R U . . .
C105 C -0.1017(4) 0.8614(3) 0.01760(13) 0.0293(11) Uani 1 1 d . . . . .
H105 H -0.142759 0.867489 -0.005712 0.035 Uiso 1 1 calc R U . . .
C39 C 1.0482(4) 0.1581(3) 0.16160(12) 0.0264(10) Uani 1 1 d . . . . .
C8 C 0.9005(4) 0.4993(3) 0.07909(12) 0.0233(10) Uani 1 1 d . . . . .
C29 C 0.6691(4) 0.3822(3) 0.04604(12) 0.0275(10) Uani 1 1 d . . . . .
H29 H 0.666450 0.441649 0.050509 0.033 Uiso 1 1 calc R U . . .
C38 C 0.9723(4) 0.1383(3) 0.13358(13) 0.0272(11) Uani 1 1 d . . . . .
H38 H 0.987172 0.077315 0.128653 0.033 Uiso 1 1 calc R U . . .
C130 C 0.1625(4) 0.5363(3) 0.13088(12) 0.0237(10) Uani 1 1 d . . . . .
H130 H 0.242126 0.505071 0.115048 0.028 Uiso 1 1 calc R U . . .
C142 C -0.3175(4) 1.0999(3) 0.23775(12) 0.0254(10) Uani 1 1 d . . . . .
C17 C 0.1822(4) 0.5672(3) 0.24732(13) 0.0310(11) Uani 1 1 d . . . . .
H17A H 0.130200 0.610586 0.229065 0.037 Uiso 1 1 calc R U . . .
H17B H 0.234186 0.596928 0.261604 0.037 Uiso 1 1 calc R U . . .
C141 C -0.2282(4) 1.0562(3) 0.20770(12) 0.0222(10) Uani 1 1 d . . . . .
H141 H -0.179383 1.087552 0.190959 0.027 Uiso 1 1 calc R U . . .
C113 C 0.2424(4) 0.8062(3) 0.23309(12) 0.0237(10) Uani 1 1 d . . . . .
H113 H 0.202527 0.785622 0.255820 0.028 Uiso 1 1 calc R U . . .
C10 C 0.7011(4) 0.5351(3) 0.12236(12) 0.0237(10) Uani 1 1 d . . . . .
H10 H 0.699041 0.594940 0.117003 0.028 Uiso 1 1 calc R U . . .
C41 C 1.1147(4) 0.2597(3) 0.20045(12) 0.0259(10) Uani 1 1 d . . . . .
H41 H 1.110387 0.318429 0.206844 0.031 Uiso 1 1 calc R U . . .
C118 C 0.4930(4) 0.7585(3) 0.32662(12) 0.0302(11) Uani 1 1 d . . . . .
H11A H 0.545549 0.802257 0.325630 0.036 Uiso 1 1 calc R U . . .
H11B H 0.557901 0.700558 0.318338 0.036 Uiso 1 1 calc R U . . .
C131 C 0.0862(4) 0.4905(3) 0.15143(12) 0.0249(10) Uani 1 1 d . . . . .
H131 H 0.111567 0.427580 0.149954 0.030 Uiso 1 1 calc R U . . .
C40 C 1.0391(4) 0.2459(3) 0.17154(12) 0.0256(10) Uani 1 1 d . . . . .
C16 C 0.4934(4) 0.5965(3) 0.16488(12) 0.0251(10) Uani 1 1 d . . . . .
H16 H 0.499431 0.653803 0.157308 0.030 Uiso 1 1 calc R U . . .
C42 C 1.1957(4) 0.1879(3) 0.21965(13) 0.0300(11) Uani 1 1 d . . . . .
C15 C 0.3874(4) 0.5896(3) 0.19149(12) 0.0275(10) Uani 1 1 d . . . . .
H15 H 0.322847 0.641323 0.202564 0.033 Uiso 1 1 calc R U . . .
C12 C 0.5810(4) 0.4354(3) 0.15991(12) 0.0259(10) Uani 1 1 d . . . . .
C139 C -0.2762(4) 0.9186(3) 0.22865(12) 0.0232(10) Uani 1 1 d . . . . .
C135 C -0.2593(4) 0.6413(3) 0.22243(12) 0.0263(10) Uani 1 1 d . . . . .
H135 H -0.336628 0.675604 0.238206 0.032 Uiso 1 1 calc R U . . .
C9 C 1.0160(4) 0.4266(3) 0.06497(12) 0.0228(10) Uani 1 1 d . . . . .
C132 C -0.0328(4) 0.5376(3) 0.17537(12) 0.0241(10) Uani 1 1 d . . . . .
C143 C -0.3929(4) 1.0557(3) 0.26214(13) 0.0283(11) Uani 1 1 d . . . . .
H143 H -0.458702 1.087325 0.281591 0.034 Uiso 1 1 calc R U . . .
C111 C 0.2353(4) 0.8463(3) 0.16540(12) 0.0215(10) Uani 1 1 d . . . . .
C133 C -0.1222(4) 0.4971(3) 0.19827(12) 0.0258(10) Uani 1 1 d . . . . .
H133 H -0.105361 0.434574 0.197935 0.031 Uiso 1 1 calc R U . . .
C112 C 0.1761(4) 0.8154(3) 0.19901(12) 0.0226(10) Uani 1 1 d . . . . .
C102 C -0.3627(4) 0.8056(3) 0.08873(13) 0.0291(11) Uani 1 1 d . . . . .
H102 H -0.450358 0.795437 0.090521 0.035 Uiso 1 1 calc R U . . .
C117 C 0.3815(4) 0.7879(3) 0.29992(12) 0.0308(11) Uani 1 1 d . . . . .
H11C H 0.343404 0.738464 0.295994 0.037 Uiso 1 1 calc R U . . .
H11D H 0.305469 0.838265 0.311017 0.037 Uiso 1 1 calc R U . . .
C31 C 0.5930(4) 0.2813(3) 0.01173(13) 0.0294(11) Uani 1 1 d . . . . .
H31 H 0.544344 0.269316 -0.007945 0.035 Uiso 1 1 calc R U . . .
C3 C 1.2353(4) 0.3685(3) 0.02789(13) 0.0313(11) Uani 1 1 d . . . . .
H3 H 1.310041 0.376232 0.011064 0.038 Uiso 1 1 calc R U . . .
C138 C -0.2596(4) 0.8263(3) 0.22684(12) 0.0245(10) Uani 1 1 d . . . . .
H138 H -0.309422 0.801199 0.246133 0.029 Uiso 1 1 calc R U . . .
C134 C -0.2329(4) 0.5494(3) 0.22085(13) 0.0281(10) Uani 1 1 d . . . . .
H134 H -0.292786 0.522201 0.235714 0.034 Uiso 1 1 calc R U . . .
C13 C 0.4718(4) 0.4293(3) 0.18636(12) 0.0267(10) Uani 1 1 d . . . . .
H13 H 0.462701 0.372573 0.193772 0.032 Uiso 1 1 calc R U . . .
C4 C 1.1247(4) 0.4432(3) 0.04051(12) 0.0267(10) Uani 1 1 d . . . . .
C120 C 0.5336(4) 0.6969(3) 0.39471(12) 0.0288(11) Uani 1 1 d . . . . .
H12A H 0.569280 0.634516 0.386125 0.035 Uiso 1 1 calc R U . . .
H12B H 0.612741 0.721214 0.393587 0.035 Uiso 1 1 calc R U . . .
C107 C 0.0895(4) 0.8652(3) 0.05239(12) 0.0258(10) Uani 1 1 d . . . . .
H107 H 0.178250 0.873351 0.052005 0.031 Uiso 1 1 calc R U . . .
C1 C 1.1220(4) 0.2748(3) 0.06396(12) 0.0257(10) Uani 1 1 d . . . . .
H1 H 1.122364 0.216504 0.071962 0.031 Uiso 1 1 calc R U . . .
C35 C 0.7942(4) 0.0824(3) 0.08687(14) 0.0311(11) Uani 1 1 d . . . . .
H35 H 0.838093 0.037867 0.104249 0.037 Uiso 1 1 calc R U . . .
C103 C -0.3032(4) 0.8260(3) 0.05452(13) 0.0301(11) Uani 1 1 d . . . . .
H103 H -0.350816 0.831968 0.032342 0.036 Uiso 1 1 calc R U . . .
C14 C 0.3768(4) 0.5052(3) 0.20184(12) 0.0272(10) Uani 1 1 d . . . . .
C122 C 0.5614(4) 0.6367(3) 0.46318(12) 0.0277(10) Uani 1 1 d . . . . .
H12C H 0.584286 0.574809 0.454360 0.033 Uiso 1 1 calc R U . . .
H12D H 0.648958 0.651881 0.462831 0.033 Uiso 1 1 calc R U . . .
C2 C 1.2346(4) 0.2857(3) 0.03987(13) 0.0307(11) Uani 1 1 d . . . . .
H2 H 1.309778 0.235507 0.031997 0.037 Uiso 1 1 calc R U . . .
C119 C 0.4315(4) 0.7500(3) 0.36757(13) 0.0331(11) Uani 1 1 d . . . . .
H11E H 0.388483 0.810433 0.377919 0.040 Uiso 1 1 calc R U . . .
H11F H 0.357238 0.721769 0.366994 0.040 Uiso 1 1 calc R U . . .
C46 C 1.3336(4) 0.2817(3) 0.29407(13) 0.0327(11) Uani 1 1 d . . . . .
H46A H 1.327251 0.342838 0.301202 0.039 Uiso 1 1 calc R U . . .
H46B H 1.432361 0.249522 0.287578 0.039 Uiso 1 1 calc R U . . .
C30 C 0.5970(4) 0.3660(3) 0.01662(13) 0.0298(11) Uani 1 1 d . . . . .
H30 H 0.551946 0.412965 0.000427 0.036 Uiso 1 1 calc R U . . .
C129 C 0.1260(4) 0.6295(3) 0.13254(12) 0.0252(10) Uani 1 1 d . . . . .
H129 H 0.181268 0.660061 0.117738 0.030 Uiso 1 1 calc R U . . .
C121 C 0.4703(4) 0.6984(3) 0.43567(12) 0.0301(11) Uani 1 1 d . . . . .
H12E H 0.383464 0.682335 0.436021 0.036 Uiso 1 1 calc R U . . .
H12F H 0.445857 0.759854 0.445094 0.036 Uiso 1 1 calc R U . . .
C106 C 0.0250(5) 0.8745(3) 0.01861(13) 0.0303(11) Uani 1 1 d . . . . .
H106 H 0.070314 0.890411 -0.004283 0.036 Uiso 1 1 calc R U . . .
C48 C 1.3414(4) 0.2412(3) 0.36470(13) 0.0323(11) Uani 1 1 d . . . . .
H48A H 1.316032 0.304149 0.372249 0.039 Uiso 1 1 calc R U . . .
H48B H 1.443295 0.219502 0.359755 0.039 Uiso 1 1 calc R U . . .
C144 C -0.3721(4) 0.9675(3) 0.25804(13) 0.0279(11) Uani 1 1 d . . . . .
H144 H -0.422489 0.937722 0.275092 0.033 Uiso 1 1 calc R U . . .
C123 C 0.4934(4) 0.6424(3) 0.50390(12) 0.0290(11) Uani 1 1 d . . . . .
H12G H 0.473774 0.703987 0.512805 0.035 Uiso 1 1 calc R U . . .
H12H H 0.403855 0.630054 0.503820 0.035 Uiso 1 1 calc R U . . .
C101 C -0.2922(4) 0.7998(3) 0.12113(13) 0.0265(10) Uani 1 1 d . . . . .
H101 H -0.334741 0.786250 0.144934 0.032 Uiso 1 1 calc R U . . .
C154 C -0.1742(4) 1.0835(3) 0.52093(13) 0.0302(11) Uani 1 1 d . . . . .
H15A H -0.275269 1.093621 0.524417 0.036 Uiso 1 1 calc R U . . .
H15B H -0.130813 1.022202 0.511663 0.036 Uiso 1 1 calc R U . . .
C7 C 0.8956(4) 0.5834(3) 0.06659(12) 0.0283(11) Uani 1 1 d . . . . .
H7 H 0.817067 0.631661 0.074341 0.034 Uiso 1 1 calc R U . . .
C33 C 0.6522(4) 0.1240(3) 0.03459(14) 0.0323(11) Uani 1 1 d . . . . .
H33 H 0.603380 0.108032 0.015946 0.039 Uiso 1 1 calc R U . . .
C148 C -0.2329(5) 1.2495(3) 0.31498(13) 0.0315(11) Uani 1 1 d . . . . .
H14A H -0.334756 1.267440 0.320175 0.038 Uiso 1 1 calc R U . . .
H14B H -0.202269 1.187284 0.306177 0.038 Uiso 1 1 calc R U . . .
C47 C 1.2788(5) 0.2361(3) 0.32823(13) 0.0353(12) Uani 1 1 d . . . . .
H47A H 1.177568 0.263259 0.332534 0.042 Uiso 1 1 calc R U . . .
H47B H 1.296185 0.172806 0.322137 0.042 Uiso 1 1 calc R U . . .
C126 C 0.5864(4) 0.5270(3) 0.60202(13) 0.0324(11) Uani 1 1 d . . . . .
H12I H 0.676901 0.537854 0.602454 0.039 Uiso 1 1 calc R U . . .
H12J H 0.603969 0.464818 0.594157 0.039 Uiso 1 1 calc R U . . .
C125 C 0.5063(4) 0.5884(3) 0.57294(12) 0.0293(11) Uani 1 1 d . . . . .
H12K H 0.487883 0.650381 0.581171 0.035 Uiso 1 1 calc R U . . .
H12L H 0.416052 0.577121 0.572622 0.035 Uiso 1 1 calc R U . . .
C127 C 0.5115(5) 0.5388(3) 0.64231(13) 0.0347(12) Uani 1 1 d . . . . .
H12M H 0.491184 0.601562 0.649684 0.042 Uiso 1 1 calc R U . . .
H12N H 0.422065 0.526400 0.641857 0.042 Uiso 1 1 calc R U . . .
C151 C -0.1574(5) 1.2018(3) 0.42160(13) 0.0324(11) Uani 1 1 d . . . . .
H15C H -0.055952 1.190400 0.418325 0.039 Uiso 1 1 calc R U . . .
H15D H -0.199318 1.263758 0.430309 0.039 Uiso 1 1 calc R U . . .
C45 C 1.2577(5) 0.2860(3) 0.25934(13) 0.0316(11) Uani 1 1 d . . . . .
H45A H 1.159505 0.320733 0.264889 0.038 Uiso 1 1 calc R U . . .
H45B H 1.298804 0.315631 0.238033 0.038 Uiso 1 1 calc R U . . .
C44 C 1.1331(4) 0.0875(3) 0.18210(13) 0.0323(11) Uani 1 1 d . . . . .
H44 H 1.140070 0.028279 0.175773 0.039 Uiso 1 1 calc R U . . .
C25 C 0.0002(4) 0.3609(3) 0.48909(13) 0.0318(11) Uani 1 1 d . . . . .
H25A H 0.088807 0.374620 0.488956 0.038 Uiso 1 1 calc R U . . .
H25B H 0.021243 0.299834 0.479406 0.038 Uiso 1 1 calc R U . . .
C24 C -0.0893(4) 0.4252(3) 0.46203(13) 0.0326(11) Uani 1 1 d . . . . .
H24A H -0.113026 0.486069 0.472117 0.039 Uiso 1 1 calc R U . . .
H24B H -0.176535 0.410146 0.461388 0.039 Uiso 1 1 calc R U . . .
C34 C 0.7149(5) 0.0623(3) 0.06049(14) 0.0369(12) Uani 1 1 d . . . . .
H34 H 0.704544 0.004492 0.060601 0.044 Uiso 1 1 calc R U . . .
C153 C -0.1429(4) 1.1480(3) 0.49043(13) 0.0323(11) Uani 1 1 d . . . . .
H15E H -0.186646 1.209399 0.499598 0.039 Uiso 1 1 calc R U . . .
H15F H -0.041812 1.138147 0.486980 0.039 Uiso 1 1 calc R U . . .
C5 C 1.1184(4) 0.5318(3) 0.03005(13) 0.0285(11) Uani 1 1 d . . . . .
H5 H 1.192605 0.544047 0.014528 0.034 Uiso 1 1 calc R U . . .
C149 C -0.1701(5) 1.2540(3) 0.35174(14) 0.0358(12) Uani 1 1 d . . . . .
H14C H -0.202692 1.315875 0.360940 0.043 Uiso 1 1 calc R U . . .
H14D H -0.068345 1.237517 0.346440 0.043 Uiso 1 1 calc R U . . .
C124 C 0.5778(4) 0.5795(3) 0.53227(12) 0.0288(11) Uani 1 1 d . . . . .
H12O H 0.667840 0.591172 0.532351 0.035 Uiso 1 1 calc R U . . .
H12P H 0.596152 0.517660 0.523816 0.035 Uiso 1 1 calc R U . . .
C152 C -0.1920(4) 1.1398(3) 0.45224(13) 0.0313(11) Uani 1 1 d . . . . .
H15G H -0.293437 1.151390 0.455563 0.038 Uiso 1 1 calc R U . . .
H15H H -0.150434 1.077868 0.443447 0.038 Uiso 1 1 calc R U . . .
C51 C 1.3168(5) 0.1349(3) 0.46596(13) 0.0317(11) Uani 1 1 d . . . . .
H51A H 1.359540 0.073047 0.457240 0.038 Uiso 1 1 calc R U . . .
H51B H 1.215540 0.145640 0.469213 0.038 Uiso 1 1 calc R U . . .
C53 C 1.3328(5) 0.0789(3) 0.53387(13) 0.0306(11) Uani 1 1 d . . . . .
H53A H 1.381117 0.017913 0.524871 0.037 Uiso 1 1 calc R U . . .
H53B H 1.232399 0.086577 0.535748 0.037 Uiso 1 1 calc R U . . .
C145 C -0.2485(5) 1.2329(3) 0.22689(13) 0.0308(11) Uani 1 1 d . . . . .
H14E H -0.270077 1.245715 0.200144 0.037 Uiso 1 1 calc R U . . .
H14F H -0.151016 1.195946 0.226809 0.037 Uiso 1 1 calc R U . . .
C147 C -0.1934(5) 1.3090(3) 0.28314(14) 0.0373(12) Uani 1 1 d . . . . .
H14G H -0.209711 1.368849 0.293586 0.045 Uiso 1 1 calc R U . . .
H14H H -0.093212 1.284876 0.275409 0.045 Uiso 1 1 calc R U . . .
C49 C 1.2966(4) 0.1881(3) 0.39755(13) 0.0320(11) Uani 1 1 d . . . . .
H49A H 1.194397 0.206833 0.401122 0.038 Uiso 1 1 calc R U . . .
H49B H 1.327818 0.124646 0.390548 0.038 Uiso 1 1 calc R U . . .
C19 C -0.0106(4) 0.6062(3) 0.30029(13) 0.0344(12) Uani 1 1 d . . . . .
H19A H 0.046691 0.633697 0.313649 0.041 Uiso 1 1 calc R U . . .
H19B H -0.068578 0.652679 0.284316 0.041 Uiso 1 1 calc R U . . .
C6 C 1.0048(4) 0.5996(3) 0.04242(13) 0.0315(11) Uani 1 1 d . . . . .
H6 H 0.999368 0.658776 0.034585 0.038 Uiso 1 1 calc R U . . .
C21 C -0.0263(5) 0.4992(3) 0.35605(13) 0.0350(12) Uani 1 1 d . . . . .
H21A H -0.002794 0.441657 0.342920 0.042 Uiso 1 1 calc R U . . .
H21B H 0.061508 0.510372 0.360303 0.042 Uiso 1 1 calc R U . . .
C22 C -0.1045(4) 0.4915(3) 0.39467(13) 0.0341(12) Uani 1 1 d . . . . .
H22A H -0.135150 0.550379 0.406935 0.041 Uiso 1 1 calc R U . . .
H22B H -0.188034 0.474824 0.390616 0.041 Uiso 1 1 calc R U . . .
C43 C 1.2051(5) 0.1005(3) 0.21043(14) 0.0345(12) Uani 1 1 d . . . . .
H43 H 1.260765 0.051511 0.223755 0.041 Uiso 1 1 calc R U . . .
C26 C -0.0656(5) 0.3634(3) 0.53027(13) 0.0336(12) Uani 1 1 d . . . . .
H26A H -0.087415 0.424450 0.540003 0.040 Uiso 1 1 calc R U . . .
H26B H -0.153569 0.348780 0.530574 0.040 Uiso 1 1 calc R U . . .
C146 C -0.2705(5) 1.3185(3) 0.24763(13) 0.0332(11) Uani 1 1 d . . . . .
H14I H -0.370556 1.344310 0.255139 0.040 Uiso 1 1 calc R U . . .
H14J H -0.241132 1.360939 0.229776 0.040 Uiso 1 1 calc R U . . .
C23 C -0.0204(5) 0.4242(3) 0.42141(13) 0.0339(12) Uani 1 1 d . . . . .
H23A H 0.069542 0.435549 0.422305 0.041 Uiso 1 1 calc R U . . .
H23B H -0.001746 0.364187 0.410872 0.041 Uiso 1 1 calc R U . . .
C155 C -0.1245(5) 1.0911(3) 0.55942(13) 0.0350(12) Uani 1 1 d . . . . .
H15I H -0.023326 1.080812 0.556078 0.042 Uiso 1 1 calc R U . . .
H15J H -0.167895 1.152325 0.568838 0.042 Uiso 1 1 calc R U . . .
C52 C 1.3649(5) 0.1436(3) 0.50445(13) 0.0334(12) Uani 1 1 d . . . . .
H52A H 1.465950 0.133988 0.501332 0.040 Uiso 1 1 calc R U . . .
H52B H 1.320210 0.204770 0.513740 0.040 Uiso 1 1 calc R U . . .
C50 C 1.3499(5) 0.1971(3) 0.43510(13) 0.0327(11) Uani 1 1 d . . . . .
H50A H 1.309271 0.259002 0.443900 0.039 Uiso 1 1 calc R U . . .
H50B H 1.451295 0.185147 0.431057 0.039 Uiso 1 1 calc R U . . .
C150 C -0.2067(5) 1.1929(3) 0.38302(13) 0.0343(12) Uani 1 1 d . . . . .
H15K H -0.166202 1.130637 0.374601 0.041 Uiso 1 1 calc R U . . .
H15L H -0.308324 1.205361 0.386260 0.041 Uiso 1 1 calc R U . . .
C55 C 1.3428(5) 0.0200(4) 0.60192(14) 0.0434(13) Uani 1 1 d . . . . .
H55A H 1.242316 0.027644 0.604386 0.052 Uiso 1 1 calc R U . . .
H55B H 1.390567 -0.040139 0.591891 0.052 Uiso 1 1 calc R U . . .
C156 C -0.1570(5) 1.0264(3) 0.58914(14) 0.0418(13) Uani 1 1 d . . . . .
H15M H -0.114463 0.965533 0.580065 0.063 Uiso 1 1 calc R U . . .
H15N H -0.257287 1.038073 0.593610 0.063 Uiso 1 1 calc R U . . .
H15O H -0.120277 1.033612 0.612977 0.063 Uiso 1 1 calc R U . . .
C54 C 1.3728(5) 0.0879(3) 0.57348(13) 0.0362(12) Uani 1 1 d . . . . .
H54A H 1.472786 0.081757 0.571684 0.043 Uiso 1 1 calc R U . . .
H54B H 1.322225 0.148087 0.583014 0.043 Uiso 1 1 calc R U . . .
C20 C -0.1045(5) 0.5722(3) 0.32989(14) 0.0384(13) Uani 1 1 d . . . . .
H20A H -0.162440 0.622607 0.345668 0.046 Uiso 1 1 calc R U . . .
H20B H -0.166893 0.549141 0.316429 0.046 Uiso 1 1 calc R U . . .
C128 C 0.5903(5) 0.4804(4) 0.67222(14) 0.0466(14) Uani 1 1 d . . . . .
H12Q H 0.612014 0.418047 0.665107 0.070 Uiso 1 1 calc R U . . .
H12R H 0.534028 0.490193 0.696829 0.070 Uiso 1 1 calc R U . . .
H12S H 0.676178 0.494972 0.674222 0.070 Uiso 1 1 calc R U . . .
C27 C 0.0261(5) 0.2996(3) 0.55665(14) 0.0384(12) Uani 1 1 d . . . . .
H27A H 0.113384 0.314894 0.556673 0.046 Uiso 1 1 calc R U . . .
H27B H 0.049374 0.238681 0.546614 0.046 Uiso 1 1 calc R U . . .
C28 C -0.0392(5) 0.3004(4) 0.59729(14) 0.0458(14) Uani 1 1 d . . . . .
H28A H -0.120478 0.279273 0.597898 0.069 Uiso 1 1 calc R U . . .
H28B H -0.067205 0.361097 0.607022 0.069 Uiso 1 1 calc R U . . .
H28C H 0.027756 0.261454 0.613249 0.069 Uiso 1 1 calc R U . . .
C56 C 1.3869(6) 0.0264(4) 0.64094(15) 0.0580(16) Uani 1 1 d . . . . .
H56A H 1.486176 0.019524 0.638802 0.087 Uiso 1 1 calc R U . . .
H56B H 1.367473 -0.020648 0.657532 0.087 Uiso 1 1 calc R U . . .
H56C H 1.335861 0.084450 0.651822 0.087 Uiso 1 1 calc R U . . .
C400 C 0.4116(6) 0.1443(4) 0.12378(17) 0.0578(17) Uani 1 1 d . . . . .
H40C H 0.423866 0.133217 0.096034 0.069 Uiso 1 1 calc R U . . .
H40D H 0.314059 0.150203 0.132840 0.069 Uiso 1 1 calc R U . . .
C401 C 0.9649(6) 0.9531(4) 0.28789(17) 0.0595(17) Uani 1 1 d . . . . .
H40A H 0.866383 0.988206 0.288187 0.071 Uiso 1 1 calc R U . . .
H40B H 0.998141 0.932373 0.261529 0.071 Uiso 1 1 calc R U . . .

loop_
_atom_site_aniso_label
_atom_site_aniso_U_11
_atom_site_aniso_U_22
_atom_site_aniso_U_33
_atom_site_aniso_U_23
_atom_site_aniso_U_13
_atom_site_aniso_U_12
Fe2 0.0181(3) 0.0181(4) 0.0281(4) -0.0056(3) 0.0025(3) -0.0027(3)
Fe1 0.0209(3) 0.0155(4) 0.0288(4) -0.0036(3) 0.0046(3) -0.0006(3)
Cl3 0.0480(9) 0.0809(13) 0.0774(12) 0.0171(10) 0.0150(8) 0.0018(8)
Cl4 0.0675(10) 0.0717(13) 0.0722(11) 0.0002(10) -0.0031(9) -0.0008(9)
Cl1 0.0507(9) 0.1216(17) 0.0831(13) 0.0432(12) -0.0144(9) -0.0293(10)
Cl2 0.1185(16) 0.1139(17) 0.0985(15) -0.0588(13) 0.0552(13) -0.0814(15)
O102 0.0226(15) 0.036(2) 0.0249(17) 0.0009(14) 0.0009(13) -0.0110(14)
O103 0.0243(15) 0.0222(18) 0.0236(16) -0.0076(13) 0.0061(13) -0.0045(13)
O101 0.0195(14) 0.0222(17) 0.0282(17) -0.0030(13) 0.0027(13) -0.0065(13)
O200 0.0202(15) 0.037(2) 0.0342(18) -0.0009(15) 0.0036(14) -0.0039(14)
O104 0.0318(17) 0.0170(17) 0.0366(18) -0.0078(14) 0.0114(14) -0.0085(14)
O1 0.0280(16) 0.0164(17) 0.0368(19) -0.0054(14) 0.0113(14) 0.0005(13)
O2 0.0243(15) 0.0263(19) 0.0345(18) -0.0080(15) 0.0124(14) -0.0018(13)
O3 0.0322(16) 0.0141(17) 0.0318(18) -0.0008(14) -0.0037(14) -0.0020(13)
O4 0.0298(17) 0.0257(19) 0.0393(19) -0.0040(15) -0.0043(15) -0.0004(14)
O202 0.0323(17) 0.028(2) 0.045(2) -0.0079(16) 0.0055(15) -0.0016(15)
O201 0.0410(19) 0.033(2) 0.045(2) -0.0053(17) 0.0054(16) -0.0176(17)
N2 0.0167(17) 0.016(2) 0.029(2) -0.0013(16) 0.0022(15) -0.0014(15)
N102 0.0204(18) 0.018(2) 0.026(2) -0.0040(16) 0.0025(15) -0.0015(15)
N101 0.0200(18) 0.013(2) 0.030(2) -0.0082(16) 0.0052(16) -0.0018(15)
N4 0.0230(18) 0.016(2) 0.031(2) -0.0015(17) 0.0060(16) -0.0006(16)
N3 0.0182(17) 0.021(2) 0.030(2) -0.0040(17) 0.0071(16) -0.0032(16)
O301 0.063(3) 0.044(3) 0.054(3) -0.012(2) 0.040(2) -0.021(2)
N104 0.0209(18) 0.014(2) 0.028(2) -0.0039(16) 0.0011(15) -0.0026(15)
N103 0.0179(17) 0.019(2) 0.031(2) -0.0051(16) -0.0006(15) -0.0037(15)
N1 0.0187(17) 0.022(2) 0.027(2) -0.0036(17) 0.0023(15) -0.0019(16)
N200 0.028(2) 0.026(2) 0.028(2) 0.0013(18) -0.0001(17) -0.0022(18)
O302 0.042(2) 0.049(3) 0.079(3) 0.014(2) 0.003(2) -0.0060(19)
O300 0.067(3) 0.044(3) 0.111(4) 0.020(3) -0.030(3) -0.027(2)
C114 0.022(2) 0.017(2) 0.032(3) -0.005(2) -0.0001(19) -0.0026(18)
C32 0.021(2) 0.022(3) 0.035(3) -0.005(2) 0.008(2) -0.0050(19)
C109 0.023(2) 0.014(2) 0.030(3) -0.0082(19) 0.0005(19) -0.0007(18)
N300 0.058(3) 0.018(3) 0.094(4) 0.006(3) -0.034(3) -0.011(2)
C18 0.021(2) 0.030(3) 0.027(3) -0.002(2) 0.0037(19) 0.000(2)
C116 0.022(2) 0.023(3) 0.028(2) -0.008(2) 0.0060(19) -0.0054(19)
C108 0.018(2) 0.018(2) 0.029(3) -0.0058(19) 0.0007(18) 0.0017(18)
C137 0.018(2) 0.019(2) 0.025(2) -0.0016(19) 0.0017(18) -0.0042(18)
C11 0.020(2) 0.020(3) 0.024(2) -0.0033(19) 0.0031(18) -0.0016(18)
C136 0.015(2) 0.021(3) 0.028(2) 0.0002(19) -0.0020(18) -0.0030(18)
C104 0.019(2) 0.021(3) 0.029(3) -0.007(2) 0.0021(19) 0.0033(18)
C140 0.016(2) 0.021(3) 0.028(2) -0.0034(19) -0.0011(18) -0.0049(18)
C36 0.020(2) 0.020(3) 0.030(3) -0.009(2) 0.0095(19) -0.0032(19)
C37 0.016(2) 0.021(3) 0.032(3) -0.005(2) 0.0104(19) -0.0018(18)
C110 0.020(2) 0.016(2) 0.029(3) -0.0034(19) 0.0066(19) -0.0001(18)
C115 0.020(2) 0.026(3) 0.032(3) -0.005(2) 0.0036(19) -0.0068(19)
C105 0.026(2) 0.023(3) 0.032(3) -0.003(2) -0.003(2) 0.002(2)
C39 0.024(2) 0.023(3) 0.028(2) -0.003(2) 0.0066(19) -0.0037(19)
C8 0.021(2) 0.020(3) 0.028(2) -0.004(2) 0.0011(19) -0.0049(18)
C29 0.025(2) 0.021(3) 0.033(3) -0.002(2) 0.002(2) -0.004(2)
C38 0.026(2) 0.016(3) 0.035(3) -0.005(2) 0.012(2) -0.004(2)
C130 0.022(2) 0.017(2) 0.029(2) -0.006(2) -0.0002(19) -0.0015(18)
C142 0.020(2) 0.024(3) 0.030(3) -0.003(2) -0.0034(19) -0.0034(19)
C17 0.024(2) 0.029(3) 0.033(3) -0.010(2) 0.002(2) 0.002(2)
C141 0.022(2) 0.015(2) 0.028(2) -0.0012(19) 0.0017(18) -0.0041(18)
C113 0.022(2) 0.018(2) 0.028(2) -0.006(2) 0.0040(19) -0.0029(18)
C10 0.024(2) 0.014(2) 0.029(2) -0.0005(19) -0.0026(19) 0.0003(18)
C41 0.024(2) 0.019(3) 0.030(3) -0.004(2) 0.0055(19) -0.0017(19)
C118 0.027(2) 0.031(3) 0.033(3) -0.002(2) -0.001(2) -0.009(2)
C131 0.022(2) 0.016(2) 0.033(3) -0.002(2) -0.0032(19) 0.0001(18)
C40 0.025(2) 0.019(3) 0.028(3) 0.002(2) 0.0064(19) -0.0025(19)
C16 0.025(2) 0.018(3) 0.028(2) -0.005(2) 0.0025(19) -0.0017(19)
C42 0.026(2) 0.029(3) 0.031(3) -0.005(2) 0.007(2) -0.003(2)
C15 0.022(2) 0.022(3) 0.031(3) -0.007(2) 0.0036(19) 0.0033(19)
C12 0.026(2) 0.020(3) 0.027(2) -0.007(2) 0.0009(19) -0.0010(19)
C139 0.019(2) 0.022(3) 0.030(2) -0.008(2) 0.0021(18) -0.0074(18)
C135 0.020(2) 0.028(3) 0.031(3) -0.006(2) 0.0024(19) -0.009(2)
C9 0.019(2) 0.024(3) 0.025(2) -0.002(2) 0.0016(18) -0.0062(19)
C132 0.022(2) 0.021(3) 0.028(2) -0.003(2) -0.0005(19) -0.0043(19)
C143 0.024(2) 0.024(3) 0.034(3) -0.006(2) 0.010(2) -0.007(2)
C111 0.018(2) 0.017(2) 0.025(2) -0.0070(19) 0.0042(18) 0.0004(17)
C133 0.027(2) 0.018(3) 0.032(3) -0.003(2) -0.003(2) -0.0073(19)
C112 0.019(2) 0.014(2) 0.031(3) -0.0064(19) 0.0037(19) -0.0014(18)
C102 0.018(2) 0.023(3) 0.043(3) -0.010(2) 0.001(2) -0.0017(19)
C117 0.026(2) 0.036(3) 0.030(3) -0.002(2) 0.003(2) -0.010(2)
C31 0.022(2) 0.031(3) 0.033(3) -0.006(2) 0.003(2) -0.006(2)
C3 0.023(2) 0.031(3) 0.038(3) -0.004(2) 0.005(2) -0.008(2)
C138 0.021(2) 0.021(3) 0.031(3) -0.004(2) 0.0011(19) -0.0070(19)
C134 0.030(2) 0.023(3) 0.031(3) -0.002(2) 0.003(2) -0.011(2)
C13 0.028(2) 0.014(2) 0.033(3) -0.004(2) 0.007(2) -0.0011(19)
C4 0.023(2) 0.029(3) 0.026(2) 0.000(2) 0.0022(19) -0.007(2)
C120 0.025(2) 0.030(3) 0.030(3) -0.007(2) 0.002(2) -0.007(2)
C107 0.022(2) 0.023(3) 0.029(3) -0.003(2) 0.0040(19) -0.0030(19)
C1 0.025(2) 0.015(2) 0.034(3) -0.006(2) 0.000(2) -0.0002(19)
C35 0.026(2) 0.019(3) 0.043(3) -0.008(2) 0.001(2) 0.001(2)
C103 0.026(2) 0.025(3) 0.034(3) -0.011(2) -0.002(2) 0.002(2)
C14 0.024(2) 0.027(3) 0.026(2) -0.004(2) 0.0012(19) 0.000(2)
C122 0.021(2) 0.028(3) 0.032(3) -0.002(2) -0.0002(19) -0.005(2)
C2 0.021(2) 0.028(3) 0.038(3) -0.011(2) 0.010(2) -0.002(2)
C119 0.028(2) 0.033(3) 0.035(3) -0.005(2) 0.000(2) -0.005(2)
C46 0.026(2) 0.027(3) 0.042(3) 0.000(2) -0.001(2) -0.005(2)
C30 0.026(2) 0.025(3) 0.034(3) 0.000(2) -0.001(2) -0.003(2)
C129 0.019(2) 0.025(3) 0.030(3) -0.004(2) 0.0024(19) -0.0053(19)
C121 0.023(2) 0.030(3) 0.035(3) -0.011(2) 0.002(2) -0.006(2)
C106 0.034(3) 0.025(3) 0.027(3) -0.004(2) 0.006(2) -0.004(2)
C48 0.026(2) 0.029(3) 0.042(3) -0.002(2) 0.000(2) -0.009(2)
C144 0.023(2) 0.025(3) 0.034(3) -0.003(2) 0.007(2) -0.007(2)
C123 0.026(2) 0.027(3) 0.032(3) -0.008(2) 0.003(2) -0.005(2)
C101 0.023(2) 0.019(3) 0.036(3) -0.007(2) 0.004(2) -0.0055(19)
C154 0.022(2) 0.026(3) 0.041(3) -0.009(2) 0.001(2) -0.004(2)
C7 0.030(2) 0.022(3) 0.031(3) -0.004(2) 0.003(2) -0.006(2)
C33 0.024(2) 0.030(3) 0.041(3) -0.013(2) 0.003(2) -0.004(2)
C148 0.030(2) 0.026(3) 0.038(3) -0.006(2) 0.005(2) -0.010(2)
C47 0.026(2) 0.040(3) 0.038(3) -0.005(2) -0.001(2) -0.008(2)
C126 0.029(2) 0.029(3) 0.037(3) -0.004(2) -0.001(2) -0.004(2)
C125 0.023(2) 0.027(3) 0.035(3) -0.004(2) -0.001(2) -0.002(2)
C127 0.030(2) 0.036(3) 0.035(3) -0.005(2) -0.001(2) -0.005(2)
C151 0.026(2) 0.028(3) 0.043(3) -0.002(2) -0.001(2) -0.007(2)
C45 0.028(2) 0.026(3) 0.039(3) -0.003(2) -0.004(2) -0.004(2)
C44 0.032(3) 0.021(3) 0.037(3) -0.003(2) 0.002(2) 0.001(2)
C25 0.027(2) 0.032(3) 0.036(3) -0.008(2) 0.004(2) -0.010(2)
C24 0.027(2) 0.031(3) 0.039(3) -0.006(2) 0.007(2) -0.009(2)
C34 0.038(3) 0.021(3) 0.050(3) -0.007(2) 0.002(2) -0.007(2)
C153 0.022(2) 0.027(3) 0.045(3) -0.006(2) -0.001(2) -0.004(2)
C5 0.026(2) 0.027(3) 0.033(3) 0.001(2) 0.001(2) -0.010(2)
C149 0.031(3) 0.031(3) 0.044(3) -0.007(2) 0.003(2) -0.009(2)
C124 0.024(2) 0.028(3) 0.033(3) -0.008(2) -0.001(2) -0.004(2)
C152 0.025(2) 0.029(3) 0.039(3) -0.009(2) 0.001(2) -0.007(2)
C51 0.027(2) 0.029(3) 0.039(3) -0.006(2) -0.002(2) -0.007(2)
C53 0.029(2) 0.026(3) 0.037(3) -0.005(2) 0.000(2) -0.008(2)
C145 0.035(3) 0.022(3) 0.034(3) -0.005(2) 0.008(2) -0.012(2)
C147 0.039(3) 0.030(3) 0.042(3) -0.010(2) 0.012(2) -0.013(2)
C49 0.026(2) 0.030(3) 0.038(3) -0.003(2) -0.001(2) -0.006(2)
C19 0.027(2) 0.035(3) 0.033(3) -0.004(2) 0.005(2) 0.002(2)
C6 0.033(2) 0.022(3) 0.038(3) -0.004(2) 0.003(2) -0.007(2)
C21 0.031(2) 0.035(3) 0.035(3) -0.009(2) 0.010(2) -0.007(2)
C22 0.024(2) 0.037(3) 0.039(3) -0.010(2) 0.006(2) -0.007(2)
C43 0.032(3) 0.021(3) 0.039(3) 0.000(2) 0.000(2) 0.008(2)
C26 0.028(2) 0.031(3) 0.040(3) -0.010(2) 0.003(2) -0.007(2)
C146 0.042(3) 0.022(3) 0.034(3) -0.002(2) 0.007(2) -0.011(2)
C23 0.031(2) 0.033(3) 0.038(3) -0.006(2) 0.005(2) -0.012(2)
C155 0.031(3) 0.026(3) 0.045(3) -0.005(2) -0.003(2) -0.004(2)
C52 0.028(2) 0.031(3) 0.041(3) -0.011(2) 0.002(2) -0.008(2)
C50 0.028(2) 0.027(3) 0.040(3) -0.006(2) 0.004(2) -0.006(2)
C150 0.026(2) 0.031(3) 0.044(3) -0.005(2) 0.004(2) -0.007(2)
C55 0.046(3) 0.038(3) 0.042(3) -0.009(3) 0.005(3) -0.010(3)
C156 0.043(3) 0.039(3) 0.041(3) -0.007(3) 0.001(2) -0.010(2)
C54 0.036(3) 0.033(3) 0.039(3) -0.009(2) -0.001(2) -0.009(2)
C20 0.026(2) 0.046(3) 0.037(3) -0.010(3) 0.007(2) -0.004(2)
C128 0.051(3) 0.048(4) 0.041(3) 0.000(3) -0.009(3) -0.014(3)
C27 0.032(3) 0.034(3) 0.046(3) -0.004(2) 0.000(2) -0.006(2)
C28 0.051(3) 0.051(4) 0.036(3) -0.002(3) -0.001(3) -0.017(3)
C56 0.063(4) 0.067(5) 0.039(3) -0.003(3) -0.005(3) -0.012(3)
C400 0.045(3) 0.078(5) 0.051(4) 0.005(3) -0.003(3) -0.020(3)
C401 0.040(3) 0.067(5) 0.054(4) -0.002(3) -0.004(3) 0.009(3)

loop_
_atom_type_symbol
_atom_type_description
_atom_type_scat_dispersion_real
_atom_type_scat_dispersion_imag
_atom_type_scat_source
C C 0.0033 0.0016 'International Tables Vol C Tables 4.2.6.8 and 6.1.1.4'
H H 0.0000 0.0000 'International Tables Vol C Tables 4.2.6.8 and 6.1.1.4'
Cl Cl 0.1484 0.1585 'International Tables Vol C Tables 4.2.6.8 and 6.1.1.4'
Fe Fe 0.3463 0.8444 'International Tables Vol C Tables 4.2.6.8 and 6.1.1.4'
N N 0.0061 0.0033 'International Tables Vol C Tables 4.2.6.8 and 6.1.1.4'
O O 0.0106 0.0060 'International Tables Vol C Tables 4.2.6.8 and 6.1.1.4'

loop_
_geom_angle_atom_site_label_1
_geom_angle_atom_site_label_2
_geom_angle_atom_site_label_3
_geom_angle
_geom_angle_site_symmetry_1
_geom_angle_site_symmetry_3
_geom_angle_publ_flag
O103 Fe2 N102 86.61(13) . . ?
O103 Fe2 N101 92.06(13) . . ?
O103 Fe2 N104 94.48(13) . . ?
O103 Fe2 N103 177.46(13) . . ?
O101 Fe2 O103 91.78(12) . . ?
O101 Fe2 N102 95.61(13) . . ?
O101 Fe2 N101 175.92(13) . . ?
O101 Fe2 N104 85.93(13) . . ?
O101 Fe2 N103 88.85(13) . . ?
N102 Fe2 N101 83.23(14) . . ?
N102 Fe2 N103 95.77(14) . . ?
N101 Fe2 N103 87.38(14) . . ?
N104 Fe2 N102 178.09(15) . . ?
N104 Fe2 N101 95.16(14) . . ?
N104 Fe2 N103 83.11(14) . . ?
O1 Fe1 O3 96.41(13) . . ?
O1 Fe1 N2 88.11(12) . . ?
O1 Fe1 N4 98.19(12) . . ?
O1 Fe1 N3 91.14(13) . . ?
O1 Fe1 N1 164.62(13) . . ?
O3 Fe1 N2 100.74(13) . . ?
O3 Fe1 N4 87.21(13) . . ?
O3 Fe1 N3 163.95(13) . . ?
O3 Fe1 N1 87.68(13) . . ?
N2 Fe1 N3 93.63(14) . . ?
N2 Fe1 N1 76.56(13) . . ?
N4 Fe1 N2 169.30(14) . . ?
N4 Fe1 N3 77.68(14) . . ?
N4 Fe1 N1 96.81(13) . . ?
N3 Fe1 N1 88.75(13) . . ?
C114 O102 C117 118.8(3) . . ?
C140 O103 Fe2 125.7(3) . . ?
C112 O101 Fe2 125.1(3) . . ?
C142 O104 C145 118.3(3) . . ?
C12 O1 Fe1 134.8(3) . . ?
C14 O2 C17 118.0(3) . . ?
C40 O3 Fe1 134.3(3) . . ?
C42 O4 C45 116.7(4) . . ?
C8 N2 Fe1 116.6(3) . . ?
C10 N2 Fe1 124.7(3) . . ?
C10 N2 C8 118.6(4) . . ?
C108 N102 Fe2 114.5(3) . . ?
C110 N102 Fe2 124.9(3) . . ?
C110 N102 C108 120.4(4) . . ?
C109 N101 Fe2 112.9(3) . . ?
C101 N101 Fe2 128.8(3) . . ?
C101 N101 C109 118.4(4) . . ?
C36 N4 Fe1 114.2(3) . . ?
C38 N4 Fe1 125.5(3) . . ?
C38 N4 C36 120.2(4) . . ?
C37 N3 Fe1 114.9(3) . . ?
C29 N3 Fe1 125.9(3) . . ?
C29 N3 C37 118.7(4) . . ?
C136 N104 Fe2 114.5(3) . . ?
C138 N104 Fe2 124.9(3) . . ?
C138 N104 C136 120.3(4) . . ?
C137 N103 Fe2 113.0(3) . . ?
C129 N103 Fe2 128.8(3) . . ?
C129 N103 C137 118.1(4) . . ?
C9 N1 Fe1 115.3(3) . . ?
C1 N1 Fe1 125.9(3) . . ?
C1 N1 C9 118.6(4) . . ?
O202 N200 O200 118.9(4) . . ?
O201 N200 O200 119.8(4) . . ?
O201 N200 O202 121.3(4) . . ?
O102 C114 C115 115.5(4) . . ?
O102 C114 C113 124.1(4) . . ?
C113 C114 C115 120.3(4) . . ?
C37 C32 C33 118.9(4) . . ?
C31 C32 C37 117.1(4) . . ?
C31 C32 C33 124.0(4) . . ?
N101 C109 C108 117.0(4) . . ?
N101 C109 C104 121.7(4) . . ?
C104 C109 C108 121.2(4) . . ?
O301 N300 O302 120.7(5) . . ?
O301 N300 O300 124.5(5) . . ?
O302 N300 O300 114.6(5) . . ?
H18A C18 H18B 108.0 . . ?
C17 C18 H18A 109.3 . . ?
C17 C18 H18B 109.3 . . ?
C17 C18 C19 111.4(4) . . ?
C19 C18 H18A 109.3 . . ?
C19 C18 H18B 109.3 . . ?
C115 C116 H116 119.0 . . ?
C115 C116 C111 121.9(4) . . ?
C111 C116 H116 119.0 . . ?
C109 C108 N102 112.3(4) . . ?
C107 C108 N102 128.5(4) . . ?
C107 C108 C109 119.1(4) . . ?
N103 C137 C136 115.9(4) . . ?
N103 C137 C132 123.4(4) . . ?
C132 C137 C136 120.8(4) . . ?
C10 C11 C12 124.1(4) . . ?
C16 C11 C10 117.7(4) . . ?
C16 C11 C12 118.2(4) . . ?
N104 C136 C137 113.0(3) . . ?
C135 C136 N104 128.1(4) . . ?
C135 C136 C137 118.9(4) . . ?
C109 C104 C105 118.2(4) . . ?
C109 C104 C103 117.6(4) . . ?
C103 C104 C105 124.2(4) . . ?
O103 C140 C141 117.5(4) . . ?
O103 C140 C139 123.7(4) . . ?
C141 C140 C139 118.8(4) . . ?
C37 C36 N4 114.8(4) . . ?
C35 C36 N4 126.4(4) . . ?
C35 C36 C37 118.7(4) . . ?
N3 C37 C32 122.2(4) . . ?
N3 C37 C36 117.3(4) . . ?
C32 C37 C36 120.4(4) . . ?
N102 C110 H110 118.3 . . ?
N102 C110 C111 123.3(4) . . ?
C111 C110 H110 118.3 . . ?
C114 C115 H115 120.1 . . ?
C116 C115 C114 119.7(4) . . ?
C116 C115 H115 120.1 . . ?
C104 C105 H105 120.4 . . ?
C106 C105 C104 119.3(4) . . ?
C106 C105 H105 120.4 . . ?
C38 C39 C40 123.3(4) . . ?
C44 C39 C38 119.0(4) . . ?
C44 C39 C40 117.7(4) . . ?
N2 C8 C9 113.9(4) . . ?
C7 C8 N2 127.7(4) . . ?
C7 C8 C9 118.4(4) . . ?
N3 C29 H29 118.7 . . ?
N3 C29 C30 122.6(4) . . ?
C30 C29 H29 118.7 . . ?
N4 C38 C39 126.5(4) . . ?
N4 C38 H38 116.8 . . ?
C39 C38 H38 116.8 . . ?
C131 C130 H130 119.4 . . ?
C131 C130 C129 121.1(4) . . ?
C129 C130 H130 119.4 . . ?
O104 C142 C141 124.6(4) . . ?
O104 C142 C143 114.6(4) . . ?
C141 C142 C143 120.7(4) . . ?
O2 C17 C18 106.7(4) . . ?
O2 C17 H17A 110.4 . . ?
O2 C17 H17B 110.4 . . ?
C18 C17 H17A 110.4 . . ?
C18 C17 H17B 110.4 . . ?
H17A C17 H17B 108.6 . . ?
C140 C141 H141 119.8 . . ?
C142 C141 C140 120.4(4) . . ?
C142 C141 H141 119.8 . . ?
C114 C113 H113 119.8 . . ?
C114 C113 C112 120.4(4) . . ?
C112 C113 H113 119.8 . . ?
N2 C10 C11 126.2(4) . . ?
N2 C10 H10 116.9 . . ?
C11 C10 H10 116.9 . . ?
C40 C41 H41 120.0 . . ?
C42 C41 H41 120.0 . . ?
C42 C41 C40 120.0(4) . . ?
H11A C118 H11B 108.0 . . ?
C117 C118 H11A 109.4 . . ?
C117 C118 H11B 109.4 . . ?
C117 C118 C119 111.0(3) . . ?
C119 C118 H11A 109.4 . . ?
C119 C118 H11B 109.4 . . ?
C130 C131 H131 120.4 . . ?
C130 C131 C132 119.3(4) . . ?
C132 C131 H131 120.4 . . ?
O3 C40 C39 122.9(4) . . ?
O3 C40 C41 117.3(4) . . ?
C41 C40 C39 119.7(4) . . ?
C11 C16 H16 119.0 . . ?
C15 C16 C11 122.0(4) . . ?
C15 C16 H16 119.0 . . ?
O4 C42 C41 123.1(4) . . ?
O4 C42 C43 115.7(4) . . ?
C41 C42 C43 121.1(4) . . ?
C16 C15 H15 120.6 . . ?
C16 C15 C14 118.8(4) . . ?
C14 C15 H15 120.6 . . ?
O1 C12 C11 121.8(4) . . ?
O1 C12 C13 118.9(4) . . ?
C13 C12 C11 119.3(4) . . ?
C140 C139 C144 118.4(4) . . ?
C138 C139 C140 124.1(4) . . ?
C138 C139 C144 117.4(4) . . ?
C136 C135 H135 119.8 . . ?
C136 C135 C134 120.4(4) . . ?
C134 C135 H135 119.8 . . ?
N1 C9 C8 117.5(4) . . ?
N1 C9 C4 122.3(4) . . ?
C4 C9 C8 120.1(4) . . ?
C137 C132 C131 116.7(4) . . ?
C137 C132 C133 118.6(4) . . ?
C131 C132 C133 124.7(4) . . ?
C142 C143 H143 120.0 . . ?
C144 C143 C142 120.0(4) . . ?
C144 C143 H143 120.0 . . ?
C110 C111 C116 116.9(4) . . ?
C112 C111 C116 117.9(4) . . ?
C112 C111 C110 125.2(4) . . ?
C132 C133 H133 120.2 . . ?
C134 C133 C132 119.5(4) . . ?
C134 C133 H133 120.2 . . ?
O101 C112 C113 115.8(4) . . ?
O101 C112 C111 124.6(4) . . ?
C111 C112 C113 119.6(4) . . ?
C103 C102 H102 120.6 . . ?
C103 C102 C101 118.8(4) . . ?
C101 C102 H102 120.6 . . ?
O102 C117 C118 109.0(3) . . ?
O102 C117 H11C 109.9 . . ?
O102 C117 H11D 109.9 . . ?
C118 C117 H11C 109.9 . . ?
C118 C117 H11D 109.9 . . ?
H11C C117 H11D 108.3 . . ?
C32 C31 H31 119.8 . . ?
C30 C31 C32 120.3(4) . . ?
C30 C31 H31 119.8 . . ?
C4 C3 H3 120.0 . . ?
C2 C3 H3 120.0 . . ?
C2 C3 C4 119.9(4) . . ?
N104 C138 C139 124.9(4) . . ?
N104 C138 H138 117.5 . . ?
C139 C138 H138 117.5 . . ?
C135 C134 H134 119.2 . . ?
C133 C134 C135 121.7(4) . . ?
C133 C134 H134 119.2 . . ?
C12 C13 H13 119.7 . . ?
C14 C13 C12 120.6(4) . . ?
C14 C13 H13 119.7 . . ?
C9 C4 C3 117.0(4) . . ?
C9 C4 C5 119.3(4) . . ?
C5 C4 C3 123.7(4) . . ?
H12A C120 H12B 107.8 . . ?
C119 C120 H12A 109.0 . . ?
C119 C120 H12B 109.0 . . ?
C121 C120 H12A 109.0 . . ?
C121 C120 H12B 109.0 . . ?
C121 C120 C119 113.0(3) . . ?
C108 C107 H107 119.9 . . ?
C108 C107 C106 120.1(4) . . ?
C106 C107 H107 119.9 . . ?
N1 C1 H1 118.8 . . ?
N1 C1 C2 122.5(4) . . ?
C2 C1 H1 118.8 . . ?
C36 C35 H35 119.7 . . ?
C36 C35 C34 120.7(5) . . ?
C34 C35 H35 119.7 . . ?
C104 C103 H103 119.9 . . ?
C102 C103 C104 120.2(4) . . ?
C102 C103 H103 119.9 . . ?
O2 C14 C15 123.3(4) . . ?
O2 C14 C13 115.6(4) . . ?
C13 C14 C15 121.1(4) . . ?
H12C C122 H12D 107.8 . . ?
C121 C122 H12C 109.0 . . ?
C121 C122 H12D 109.0 . . ?
C123 C122 H12C 109.0 . . ?
C123 C122 H12D 109.0 . . ?
C123 C122 C121 112.9(3) . . ?
C3 C2 C1 119.6(4) . . ?
C3 C2 H2 120.2 . . ?
C1 C2 H2 120.2 . . ?
C118 C119 H11E 108.5 . . ?
C118 C119 H11F 108.5 . . ?
C120 C119 C118 115.3(4) . . ?
C120 C119 H11E 108.5 . . ?
C120 C119 H11F 108.5 . . ?
H11E C119 H11F 107.5 . . ?
H46A C46 H46B 107.7 . . ?
C47 C46 H46A 108.8 . . ?
C47 C46 H46B 108.8 . . ?
C45 C46 H46A 108.8 . . ?
C45 C46 H46B 108.8 . . ?
C45 C46 C47 113.8(4) . . ?
C29 C30 H30 120.6 . . ?
C31 C30 C29 118.9(4) . . ?
C31 C30 H30 120.6 . . ?
N103 C129 C130 121.3(4) . . ?
N103 C129 H129 119.3 . . ?
C130 C129 H129 119.3 . . ?
C120 C121 C122 115.4(4) . . ?
C120 C121 H12E 108.4 . . ?
C120 C121 H12F 108.4 . . ?
C122 C121 H12E 108.4 . . ?
C122 C121 H12F 108.4 . . ?
H12E C121 H12F 107.5 . . ?
C105 C106 C107 122.0(4) . . ?
C105 C106 H106 119.0 . . ?
C107 C106 H106 119.0 . . ?
H48A C48 H48B 107.6 . . ?
C47 C48 H48A 108.7 . . ?
C47 C48 H48B 108.7 . . ?
C47 C48 C49 114.1(4) . . ?
C49 C48 H48A 108.7 . . ?
C49 C48 H48B 108.7 . . ?
C139 C144 H144 119.4 . . ?
C143 C144 C139 121.3(4) . . ?
C143 C144 H144 119.4 . . ?
C122 C123 H12G 108.5 . . ?
C122 C123 H12H 108.5 . . ?
H12G C123 H12H 107.5 . . ?
C124 C123 C122 115.1(4) . . ?
C124 C123 H12G 108.5 . . ?
C124 C123 H12H 108.5 . . ?
N101 C101 C102 123.3(4) . . ?
N101 C101 H101 118.3 . . ?
C102 C101 H101 118.3 . . ?
H15A C154 H15B 107.6 . . ?
C153 C154 H15A 108.6 . . ?
C153 C154 H15B 108.6 . . ?
C155 C154 H15A 108.6 . . ?
C155 C154 H15B 108.6 . . ?
C155 C154 C153 114.7(4) . . ?
C8 C7 H7 119.4 . . ?
C8 C7 C6 121.2(4) . . ?
C6 C7 H7 119.4 . . ?
C32 C33 H33 120.2 . . ?
C34 C33 C32 119.7(5) . . ?
C34 C33 H33 120.2 . . ?
H14A C148 H14B 107.8 . . ?
C149 C148 H14A 109.0 . . ?
C149 C148 H14B 109.0 . . ?
C149 C148 C147 113.1(4) . . ?
C147 C148 H14A 109.0 . . ?
C147 C148 H14B 109.0 . . ?
C46 C47 H47A 108.6 . . ?
C46 C47 H47B 108.6 . . ?
C48 C47 C46 114.6(4) . . ?
C48 C47 H47A 108.6 . . ?
C48 C47 H47B 108.6 . . ?
H47A C47 H47B 107.6 . . ?
H12I C126 H12J 107.8 . . ?
C125 C126 H12I 108.9 . . ?
C125 C126 H12J 108.9 . . ?
C125 C126 C127 113.2(4) . . ?
C127 C126 H12I 108.9 . . ?
C127 C126 H12J 108.9 . . ?
C126 C125 H12K 108.5 . . ?
C126 C125 H12L 108.5 . . ?
C126 C125 C124 115.1(4) . . ?
H12K C125 H12L 107.5 . . ?
C124 C125 H12K 108.5 . . ?
C124 C125 H12L 108.5 . . ?
C126 C127 H12M 108.6 . . ?
C126 C127 H12N 108.6 . . ?
H12M C127 H12N 107.6 . . ?
C128 C127 C126 114.6(4) . . ?
C128 C127 H12M 108.6 . . ?
C128 C127 H12N 108.6 . . ?
H15C C151 H15D 107.6 . . ?
C152 C151 H15C 108.7 . . ?
C152 C151 H15D 108.7 . . ?
C152 C151 C150 114.2(4) . . ?
C150 C151 H15C 108.7 . . ?
C150 C151 H15D 108.7 . . ?
O4 C45 C46 108.6(4) . . ?
O4 C45 H45A 110.0 . . ?
O4 C45 H45B 110.0 . . ?
C46 C45 H45A 110.0 . . ?
C46 C45 H45B 110.0 . . ?
H45A C45 H45B 108.4 . . ?
C39 C44 H44 118.6 . . ?
C43 C44 C39 122.9(4) . . ?
C43 C44 H44 118.6 . . ?
H25A C25 H25B 107.6 . . ?
C24 C25 H25A 108.7 . . ?
C24 C25 H25B 108.7 . . ?
C24 C25 C26 114.3(4) . . ?
C26 C25 H25A 108.7 . . ?
C26 C25 H25B 108.7 . . ?
C25 C24 H24A 108.8 . . ?
C25 C24 H24B 108.8 . . ?
C25 C24 C23 113.7(4) . . ?
H24A C24 H24B 107.7 . . ?
C23 C24 H24A 108.8 . . ?
C23 C24 H24B 108.8 . . ?
C35 C34 H34 119.3 . . ?
C33 C34 C35 121.5(5) . . ?
C33 C34 H34 119.3 . . ?
C154 C153 H15E 108.7 . . ?
C154 C153 H15F 108.7 . . ?
H15E C153 H15F 107.6 . . ?
C152 C153 C154 114.4(4) . . ?
C152 C153 H15E 108.7 . . ?
C152 C153 H15F 108.7 . . ?
C4 C5 H5 120.2 . . ?
C6 C5 C4 119.6(4) . . ?
C6 C5 H5 120.2 . . ?
C148 C149 H14C 109.0 . . ?
C148 C149 H14D 109.0 . . ?
C148 C149 C150 112.9(4) . . ?
H14C C149 H14D 107.8 . . ?
C150 C149 H14C 109.0 . . ?
C150 C149 H14D 109.0 . . ?
C123 C124 C125 113.3(3) . . ?
C123 C124 H12O 108.9 . . ?
C123 C124 H12P 108.9 . . ?
C125 C124 H12O 108.9 . . ?
C125 C124 H12P 108.9 . . ?
H12O C124 H12P 107.7 . . ?
C151 C152 H15G 108.6 . . ?
C151 C152 H15H 108.6 . . ?
C153 C152 C151 114.5(4) . . ?
C153 C152 H15G 108.6 . . ?
C153 C152 H15H 108.6 . . ?
H15G C152 H15H 107.6 . . ?
H51A C51 H51B 107.5 . . ?
C52 C51 H51A 108.5 . . ?
C52 C51 H51B 108.5 . . ?
C50 C51 H51A 108.5 . . ?
C50 C51 H51B 108.5 . . ?
C50 C51 C52 115.2(4) . . ?
H53A C53 H53B 107.5 . . ?
C52 C53 H53A 108.5 . . ?
C52 C53 H53B 108.5 . . ?
C52 C53 C54 115.2(4) . . ?
C54 C53 H53A 108.5 . . ?
C54 C53 H53B 108.5 . . ?
O104 C145 H14E 110.1 . . ?
O104 C145 H14F 110.1 . . ?
O104 C145 C146 108.0(3) . . ?
H14E C145 H14F 108.4 . . ?
C146 C145 H14E 110.1 . . ?
C146 C145 H14F 110.1 . . ?
C148 C147 H14G 108.4 . . ?
C148 C147 H14H 108.4 . . ?
H14G C147 H14H 107.4 . . ?
C146 C147 C148 115.6(4) . . ?
C146 C147 H14G 108.4 . . ?
C146 C147 H14H 108.4 . . ?
C48 C49 H49A 108.5 . . ?
C48 C49 H49B 108.5 . . ?
H49A C49 H49B 107.5 . . ?
C50 C49 C48 115.2(4) . . ?
C50 C49 H49A 108.5 . . ?
C50 C49 H49B 108.5 . . ?
C18 C19 H19A 109.0 . . ?
C18 C19 H19B 109.0 . . ?
H19A C19 H19B 107.8 . . ?
C20 C19 C18 112.8(4) . . ?
C20 C19 H19A 109.0 . . ?
C20 C19 H19B 109.0 . . ?
C7 C6 H6 119.4 . . ?
C5 C6 C7 121.2(4) . . ?
C5 C6 H6 119.4 . . ?
H21A C21 H21B 107.6 . . ?
C22 C21 H21A 108.6 . . ?
C22 C21 H21B 108.6 . . ?
C22 C21 C20 114.7(4) . . ?
C20 C21 H21A 108.6 . . ?
C20 C21 H21B 108.6 . . ?
C21 C22 H22A 108.8 . . ?
C21 C22 H22B 108.8 . . ?
H22A C22 H22B 107.7 . . ?
C23 C22 C21 113.8(4) . . ?
C23 C22 H22A 108.8 . . ?
C23 C22 H22B 108.8 . . ?
C42 C43 H43 120.7 . . ?
C44 C43 C42 118.7(4) . . ?
C44 C43 H43 120.7 . . ?
C25 C26 H26A 108.9 . . ?
C25 C26 H26B 108.9 . . ?
H26A C26 H26B 107.8 . . ?
C27 C26 C25 113.2(4) . . ?
C27 C26 H26A 108.9 . . ?
C27 C26 H26B 108.9 . . ?
C145 C146 C147 114.7(4) . . ?
C145 C146 H14I 108.6 . . ?
C145 C146 H14J 108.6 . . ?
C147 C146 H14I 108.6 . . ?
C147 C146 H14J 108.6 . . ?
H14I C146 H14J 107.6 . . ?
C24 C23 H23A 108.6 . . ?
C24 C23 H23B 108.6 . . ?
C22 C23 C24 114.4(4) . . ?
C22 C23 H23A 108.6 . . ?
C22 C23 H23B 108.6 . . ?
H23A C23 H23B 107.6 . . ?
C154 C155 H15I 108.9 . . ?
C154 C155 H15J 108.9 . . ?
H15I C155 H15J 107.7 . . ?
C156 C155 C154 113.6(4) . . ?
C156 C155 H15I 108.9 . . ?
C156 C155 H15J 108.9 . . ?
C51 C52 H52A 108.9 . . ?
C51 C52 H52B 108.9 . . ?
C53 C52 C51 113.2(4) . . ?
C53 C52 H52A 108.9 . . ?
C53 C52 H52B 108.9 . . ?
H52A C52 H52B 107.8 . . ?
C51 C50 H50A 108.9 . . ?
C51 C50 H50B 108.9 . . ?
C49 C50 C51 113.5(4) . . ?
C49 C50 H50A 108.9 . . ?
C49 C50 H50B 108.9 . . ?
H50A C50 H50B 107.7 . . ?
C151 C150 H15K 108.6 . . ?
C151 C150 H15L 108.6 . . ?
C149 C150 C151 114.6(4) . . ?
C149 C150 H15K 108.6 . . ?
C149 C150 H15L 108.6 . . ?
H15K C150 H15L 107.6 . . ?
H55A C55 H55B 107.7 . . ?
C54 C55 H55A 108.8 . . ?
C54 C55 H55B 108.8 . . ?
C56 C55 H55A 108.8 . . ?
C56 C55 H55B 108.8 . . ?
C56 C55 C54 113.9(5) . . ?
C155 C156 H15M 109.5 . . ?
C155 C156 H15N 109.5 . . ?
C155 C156 H15O 109.5 . . ?
H15M C156 H15N 109.5 . . ?
H15M C156 H15O 109.5 . . ?
H15N C156 H15O 109.5 . . ?
C53 C54 H54A 108.8 . . ?
C53 C54 H54B 108.8 . . ?
C55 C54 C53 113.6(4) . . ?
C55 C54 H54A 108.8 . . ?
C55 C54 H54B 108.8 . . ?
H54A C54 H54B 107.7 . . ?
C19 C20 H20A 108.8 . . ?
C19 C20 H20B 108.8 . . ?
C21 C20 C19 113.8(4) . . ?
C21 C20 H20A 108.8 . . ?
C21 C20 H20B 108.8 . . ?
H20A C20 H20B 107.7 . . ?
C127 C128 H12Q 109.5 . . ?
C127 C128 H12R 109.5 . . ?
C127 C128 H12S 109.5 . . ?
H12Q C128 H12R 109.5 . . ?
H12Q C128 H12S 109.5 . . ?
H12R C128 H12S 109.5 . . ?
C26 C27 H27A 108.9 . . ?
C26 C27 H27B 108.9 . . ?
C26 C27 C28 113.5(4) . . ?
H27A C27 H27B 107.7 . . ?
C28 C27 H27A 108.9 . . ?
C28 C27 H27B 108.9 . . ?
C27 C28 H28A 109.5 . . ?
C27 C28 H28B 109.5 . . ?
C27 C28 H28C 109.5 . . ?
H28A C28 H28B 109.5 . . ?
H28A C28 H28C 109.5 . . ?
H28B C28 H28C 109.5 . . ?
C55 C56 H56A 109.5 . . ?
C55 C56 H56B 109.5 . . ?
C55 C56 H56C 109.5 . . ?
H56A C56 H56B 109.5 . . ?
H56A C56 H56C 109.5 . . ?
H56B C56 H56C 109.5 . . ?
Cl1 C400 H40C 108.8 . . ?
Cl1 C400 H40D 108.8 . . ?
Cl2 C400 Cl1 113.6(3) . . ?
Cl2 C400 H40C 108.8 . . ?
Cl2 C400 H40D 108.8 . . ?
H40C C400 H40D 107.7 . . ?
Cl3 C401 Cl4 112.2(3) . . ?
Cl3 C401 H40A 109.2 . . ?
Cl3 C401 H40B 109.2 . . ?
Cl4 C401 H40A 109.2 . . ?
Cl4 C401 H40B 109.2 . . ?
H40A C401 H40B 107.9 . . ?

loop_
_geom_bond_atom_site_label_1
_geom_bond_atom_site_label_2
_geom_bond_distance
_geom_bond_site_symmetry_2
_geom_bond_publ_flag
Fe2 O103 1.890(3) . ?
Fe2 O101 1.872(3) . ?
Fe2 N102 1.928(3) . ?
Fe2 N101 1.967(4) . ?
Fe2 N104 1.928(3) . ?
Fe2 N103 1.976(3) . ?
Fe1 O1 1.906(3) . ?
Fe1 O3 1.919(3) . ?
Fe1 N2 2.115(3) . ?
Fe1 N4 2.113(4) . ?
Fe1 N3 2.117(4) . ?
Fe1 N1 2.156(3) . ?
Cl3 C401 1.743(6) . ?
Cl4 C401 1.763(6) . ?
Cl1 C400 1.796(6) . ?
Cl2 C400 1.723(6) . ?
O102 C114 1.365(5) . ?
O102 C117 1.438(5) . ?
O103 C140 1.323(5) . ?
O101 C112 1.315(5) . ?
O200 N200 1.275(4) . ?
O104 C142 1.357(5) . ?
O104 C145 1.450(5) . ?
O1 C12 1.313(5) . ?
O2 C17 1.441(5) . ?
O2 C14 1.361(5) . ?
O3 C40 1.314(5) . ?
O4 C42 1.364(5) . ?
O4 C45 1.445(5) . ?
O202 N200 1.253(5) . ?
O201 N200 1.242(5) . ?
N2 C8 1.418(5) . ?
N2 C10 1.313(5) . ?
N102 C108 1.429(5) . ?
N102 C110 1.307(5) . ?
N101 C109 1.374(5) . ?
N101 C101 1.331(5) . ?
N4 C36 1.425(5) . ?
N4 C38 1.308(5) . ?
N3 C37 1.374(5) . ?
N3 C29 1.322(5) . ?
O301 N300 1.118(6) . ?
N104 C136 1.415(5) . ?
N104 C138 1.301(5) . ?
N103 C137 1.377(5) . ?
N103 C129 1.338(5) . ?
N1 C9 1.365(5) . ?
N1 C1 1.326(5) . ?
O302 N300 1.265(5) . ?
O300 N300 1.338(6) . ?
C114 C115 1.409(6) . ?
C114 C113 1.377(6) . ?
C32 C37 1.408(6) . ?
C32 C31 1.406(6) . ?
C32 C33 1.417(6) . ?
C109 C108 1.418(6) . ?
C109 C104 1.409(6) . ?
C18 H18A 0.9900 . ?
C18 H18B 0.9900 . ?
C18 C17 1.515(6) . ?
C18 C19 1.532(6) . ?
C116 H116 0.9500 . ?
C116 C115 1.360(6) . ?
C116 C111 1.429(6) . ?
C108 C107 1.369(6) . ?
C137 C136 1.433(5) . ?
C137 C132 1.400(6) . ?
C11 C10 1.428(6) . ?
C11 C16 1.411(6) . ?
C11 C12 1.429(6) . ?
C136 C135 1.376(6) . ?
C104 C105 1.426(6) . ?
C104 C103 1.413(6) . ?
C140 C141 1.405(6) . ?
C140 C139 1.424(6) . ?
C36 C37 1.423(6) . ?
C36 C35 1.376(6) . ?
C110 H110 0.9500 . ?
C110 C111 1.423(6) . ?
C115 H115 0.9500 . ?
C105 H105 0.9500 . ?
C105 C106 1.373(6) . ?
C39 C38 1.416(6) . ?
C39 C40 1.417(6) . ?
C39 C44 1.414(6) . ?
C8 C9 1.438(6) . ?
C8 C7 1.368(6) . ?
C29 H29 0.9500 . ?
C29 C30 1.407(6) . ?
C38 H38 0.9500 . ?
C130 H130 0.9500 . ?
C130 C131 1.353(6) . ?
C130 C129 1.408(6) . ?
C142 C141 1.383(6) . ?
C142 C143 1.397(6) . ?
C17 H17A 0.9900 . ?
C17 H17B 0.9900 . ?
C141 H141 0.9500 . ?
C113 H113 0.9500 . ?
C113 C112 1.422(6) . ?
C10 H10 0.9500 . ?
C41 H41 0.9500 . ?
C41 C40 1.403(6) . ?
C41 C42 1.383(6) . ?
C118 H11A 0.9900 . ?
C118 H11B 0.9900 . ?
C118 C117 1.506(6) . ?
C118 C119 1.530(6) . ?
C131 H131 0.9500 . ?
C131 C132 1.427(6) . ?
C16 H16 0.9500 . ?
C16 C15 1.382(6) . ?
C42 C43 1.404(6) . ?
C15 H15 0.9500 . ?
C15 C14 1.399(6) . ?
C12 C13 1.400(6) . ?
C139 C138 1.420(6) . ?
C139 C144 1.425(6) . ?
C135 H135 0.9500 . ?
C135 C134 1.396(6) . ?
C9 C4 1.412(6) . ?
C132 C133 1.429(6) . ?
C143 H143 0.9500 . ?
C143 C144 1.355(6) . ?
C111 C112 1.409(6) . ?
C133 H133 0.9500 . ?
C133 C134 1.378(6) . ?
C102 H102 0.9500 . ?
C102 C103 1.364(6) . ?
C102 C101 1.398(6) . ?
C117 H11C 0.9900 . ?
C117 H11D 0.9900 . ?
C31 H31 0.9500 . ?
C31 C30 1.369(6) . ?
C3 H3 0.9500 . ?
C3 C4 1.415(6) . ?
C3 C2 1.358(6) . ?
C138 H138 0.9500 . ?
C134 H134 0.9500 . ?
C13 H13 0.9500 . ?
C13 C14 1.387(6) . ?
C4 C5 1.415(6) . ?
C120 H12A 0.9900 . ?
C120 H12B 0.9900 . ?
C120 C119 1.523(6) . ?
C120 C121 1.517(6) . ?
C107 H107 0.9500 . ?
C107 C106 1.402(6) . ?
C1 H1 0.9500 . ?
C1 C2 1.404(6) . ?
C35 H35 0.9500 . ?
C35 C34 1.399(6) . ?
C103 H103 0.9500 . ?
C122 H12C 0.9900 . ?
C122 H12D 0.9900 . ?
C122 C121 1.523(6) . ?
C122 C123 1.522(6) . ?
C2 H2 0.9500 . ?
C119 H11E 0.9900 . ?
C119 H11F 0.9900 . ?
C46 H46A 0.9900 . ?
C46 H46B 0.9900 . ?
C46 C47 1.519(6) . ?
C46 C45 1.505(6) . ?
C30 H30 0.9500 . ?
C129 H129 0.9500 . ?
C121 H12E 0.9900 . ?
C121 H12F 0.9900 . ?
C106 H106 0.9500 . ?
C48 H48A 0.9900 . ?
C48 H48B 0.9900 . ?
C48 C47 1.510(6) . ?
C48 C49 1.513(6) . ?
C144 H144 0.9500 . ?
C123 H12G 0.9900 . ?
C123 H12H 0.9900 . ?
C123 C124 1.520(6) . ?
C101 H101 0.9500 . ?
C154 H15A 0.9900 . ?
C154 H15B 0.9900 . ?
C154 C153 1.524(6) . ?
C154 C155 1.520(6) . ?
C7 H7 0.9500 . ?
C7 C6 1.409(6) . ?
C33 H33 0.9500 . ?
C33 C34 1.365(7) . ?
C148 H14A 0.9900 . ?
C148 H14B 0.9900 . ?
C148 C149 1.519(6) . ?
C148 C147 1.532(6) . ?
C47 H47A 0.9900 . ?
C47 H47B 0.9900 . ?
C126 H12I 0.9900 . ?
C126 H12J 0.9900 . ?
C126 C125 1.508(6) . ?
C126 C127 1.532(6) . ?
C125 H12K 0.9900 . ?
C125 H12L 0.9900 . ?
C125 C124 1.531(6) . ?
C127 H12M 0.9900 . ?
C127 H12N 0.9900 . ?
C127 C128 1.503(6) . ?
C151 H15C 0.9900 . ?
C151 H15D 0.9900 . ?
C151 C152 1.513(6) . ?
C151 C150 1.526(6) . ?
C45 H45A 0.9900 . ?
C45 H45B 0.9900 . ?
C44 H44 0.9500 . ?
C44 C43 1.358(6) . ?
C25 H25A 0.9900 . ?
C25 H25B 0.9900 . ?
C25 C24 1.523(6) . ?
C25 C26 1.532(6) . ?
C24 H24A 0.9900 . ?
C24 H24B 0.9900 . ?
C24 C23 1.527(6) . ?
C34 H34 0.9500 . ?
C153 H15E 0.9900 . ?
C153 H15F 0.9900 . ?
C153 C152 1.510(6) . ?
C5 H5 0.9500 . ?
C5 C6 1.367(6) . ?
C149 H14C 0.9900 . ?
C149 H14D 0.9900 . ?
C149 C150 1.525(6) . ?
C124 H12O 0.9900 . ?
C124 H12P 0.9900 . ?
C152 H15G 0.9900 . ?
C152 H15H 0.9900 . ?
C51 H51A 0.9900 . ?
C51 H51B 0.9900 . ?
C51 C52 1.516(6) . ?
C51 C50 1.514(6) . ?
C53 H53A 0.9900 . ?
C53 H53B 0.9900 . ?
C53 C52 1.505(6) . ?
C53 C54 1.520(6) . ?
C145 H14E 0.9900 . ?
C145 H14F 0.9900 . ?
C145 C146 1.510(6) . ?
C147 H14G 0.9900 . ?
C147 H14H 0.9900 . ?
C147 C146 1.526(7) . ?
C49 H49A 0.9900 . ?
C49 H49B 0.9900 . ?
C49 C50 1.511(6) . ?
C19 H19A 0.9900 . ?
C19 H19B 0.9900 . ?
C19 C20 1.531(6) . ?
C6 H6 0.9500 . ?
C21 H21A 0.9900 . ?
C21 H21B 0.9900 . ?
C21 C22 1.524(6) . ?
C21 C20 1.525(7) . ?
C22 H22A 0.9900 . ?
C22 H22B 0.9900 . ?
C22 C23 1.513(6) . ?
C43 H43 0.9500 . ?
C26 H26A 0.9900 . ?
C26 H26B 0.9900 . ?
C26 C27 1.514(6) . ?
C146 H14I 0.9900 . ?
C146 H14J 0.9900 . ?
C23 H23A 0.9900 . ?
C23 H23B 0.9900 . ?
C155 H15I 0.9900 . ?
C155 H15J 0.9900 . ?
C155 C156 1.514(7) . ?
C52 H52A 0.9900 . ?
C52 H52B 0.9900 . ?
C50 H50A 0.9900 . ?
C50 H50B 0.9900 . ?
C150 H15K 0.9900 . ?
C150 H15L 0.9900 . ?
C55 H55A 0.9900 . ?
C55 H55B 0.9900 . ?
C55 C54 1.512(7) . ?
C55 C56 1.509(7) . ?
C156 H15M 0.9800 . ?
C156 H15N 0.9800 . ?
C156 H15O 0.9800 . ?
C54 H54A 0.9900 . ?
C54 H54B 0.9900 . ?
C20 H20A 0.9900 . ?
C20 H20B 0.9900 . ?
C128 H12Q 0.9800 . ?
C128 H12R 0.9800 . ?
C128 H12S 0.9800 . ?
C27 H27A 0.9900 . ?
C27 H27B 0.9900 . ?
C27 C28 1.515(6) . ?
C28 H28A 0.9800 . ?
C28 H28B 0.9800 . ?
C28 H28C 0.9800 . ?
C56 H56A 0.9800 . ?
C56 H56B 0.9800 . ?
C56 H56C 0.9800 . ?
C400 H40C 0.9900 . ?
C400 H40D 0.9900 . ?
C401 H40A 0.9900 . ?
C401 H40B 0.9900 . ?

loop_
_geom_torsion_atom_site_label_1
_geom_torsion_atom_site_label_2
_geom_torsion_atom_site_label_3
_geom_torsion_atom_site_label_4
_geom_torsion
_geom_torsion_site_symmetry_1
_geom_torsion_site_symmetry_2
_geom_torsion_site_symmetry_3
_geom_torsion_site_symmetry_4
_geom_torsion_publ_flag
Fe2 O103 C140 C141 165.8(3) . . . . ?
Fe2 O103 C140 C139 -13.4(5) . . . . ?
Fe2 O101 C112 C113 174.4(3) . . . . ?
Fe2 O101 C112 C111 -7.2(6) . . . . ?
Fe2 N102 C108 C109 1.7(4) . . . . ?
Fe2 N102 C108 C107 179.8(4) . . . . ?
Fe2 N102 C110 C111 6.4(6) . . . . ?
Fe2 N101 C109 C108 -1.0(4) . . . . ?
Fe2 N101 C109 C104 179.6(3) . . . . ?
Fe2 N101 C101 C102 -179.3(3) . . . . ?
Fe2 N104 C136 C137 7.6(4) . . . . ?
Fe2 N104 C136 C135 -173.2(4) . . . . ?
Fe2 N104 C138 C139 7.9(6) . . . . ?
Fe2 N103 C137 C136 -0.7(5) . . . . ?
Fe2 N103 C137 C132 179.2(3) . . . . ?
Fe2 N103 C129 C130 178.3(3) . . . . ?
Fe1 O1 C12 C11 3.4(7) . . . . ?
Fe1 O1 C12 C13 -174.4(3) . . . . ?
Fe1 O3 C40 C39 -2.0(6) . . . . ?
Fe1 O3 C40 C41 179.0(3) . . . . ?
Fe1 N2 C8 C9 -3.0(5) . . . . ?
Fe1 N2 C8 C7 176.7(4) . . . . ?
Fe1 N2 C10 C11 -5.2(6) . . . . ?
Fe1 N4 C36 C37 9.6(4) . . . . ?
Fe1 N4 C36 C35 -165.6(3) . . . . ?
Fe1 N4 C38 C39 5.5(6) . . . . ?
Fe1 N3 C37 C32 172.8(3) . . . . ?
Fe1 N3 C37 C36 -5.0(4) . . . . ?
Fe1 N3 C29 C30 -175.6(3) . . . . ?
Fe1 N1 C9 C8 -2.3(5) . . . . ?
Fe1 N1 C9 C4 178.0(3) . . . . ?
Fe1 N1 C1 C2 -177.0(3) . . . . ?
O102 C114 C115 C116 175.3(4) . . . . ?
O102 C114 C113 C112 -175.4(4) . . . . ?
O103 Fe2 O101 C112 -75.3(3) . . . . ?
O103 C140 C141 C142 176.6(4) . . . . ?
O103 C140 C139 C138 2.5(7) . . . . ?
O103 C140 C139 C144 -173.8(4) . . . . ?
O101 Fe2 O103 C140 -69.7(3) . . . . ?
O104 C142 C141 C140 177.7(4) . . . . ?
O104 C142 C143 C144 -175.0(4) . . . . ?
O104 C145 C146 C147 81.1(5) . . . . ?
O1 C12 C13 C14 177.2(4) . . . . ?
O4 C42 C43 C44 178.6(4) . . . . ?
N2 C8 C9 N1 3.5(6) . . . . ?
N2 C8 C9 C4 -176.8(4) . . . . ?
N2 C8 C7 C6 176.3(4) . . . . ?
N102 Fe2 O103 C140 -165.2(3) . . . . ?
N102 Fe2 O101 C112 11.4(3) . . . . ?
N102 C108 C107 C106 -177.1(4) . . . . ?
N102 C110 C111 C116 -179.1(4) . . . . ?
N102 C110 C111 C112 1.9(7) . . . . ?
N101 Fe2 O103 C140 111.7(3) . . . . ?
N101 C109 C108 N102 -0.4(5) . . . . ?
N101 C109 C108 C107 -178.7(4) . . . . ?
N101 C109 C104 C105 177.9(4) . . . . ?
N101 C109 C104 C103 0.5(6) . . . . ?
N4 C36 C37 N3 -3.0(5) . . . . ?
N4 C36 C37 C32 179.1(3) . . . . ?
N4 C36 C35 C34 178.3(4) . . . . ?
N3 C29 C30 C31 4.3(6) . . . . ?
N104 Fe2 O103 C140 16.3(3) . . . . ?
N104 Fe2 O101 C112 -169.7(3) . . . . ?
N104 C136 C135 C134 -176.8(4) . . . . ?
N103 Fe2 O101 C112 107.1(3) . . . . ?
N103 C137 C136 N104 -4.4(5) . . . . ?
N103 C137 C136 C135 176.3(4) . . . . ?
N103 C137 C132 C131 3.5(6) . . . . ?
N103 C137 C132 C133 -177.4(4) . . . . ?
N1 C9 C4 C3 -0.6(6) . . . . ?
N1 C9 C4 C5 179.6(4) . . . . ?
N1 C1 C2 C3 -0.6(7) . . . . ?
C114 O102 C117 C118 167.4(4) . . . . ?
C114 C113 C112 O101 178.2(4) . . . . ?
C114 C113 C112 C111 -0.3(6) . . . . ?
C32 C31 C30 C29 -0.3(6) . . . . ?
C32 C33 C34 C35 -3.7(7) . . . . ?
C109 N101 C101 C102 -0.4(6) . . . . ?
C109 C108 C107 C106 0.8(6) . . . . ?
C109 C104 C105 C106 0.8(6) . . . . ?
C109 C104 C103 C102 -1.7(6) . . . . ?
C18 C19 C20 C21 58.2(6) . . . . ?
C116 C111 C112 O101 179.5(4) . . . . ?
C116 C111 C112 C113 -2.2(6) . . . . ?
C108 N102 C110 C111 -179.3(4) . . . . ?
C108 C109 C104 C105 -1.5(6) . . . . ?
C108 C109 C104 C103 -178.8(4) . . . . ?
C108 C107 C106 C105 -1.5(7) . . . . ?
C137 N103 C129 C130 1.8(6) . . . . ?
C137 C136 C135 C134 2.4(6) . . . . ?
C137 C132 C133 C134 -0.2(6) . . . . ?
C11 C16 C15 C14 -1.6(7) . . . . ?
C11 C12 C13 C14 -0.7(7) . . . . ?
C136 N104 C138 C139 -178.9(4) . . . . ?
C136 C137 C132 C131 -176.6(4) . . . . ?
C136 C137 C132 C133 2.5(6) . . . . ?
C136 C135 C134 C133 -0.2(7) . . . . ?
C104 C109 C108 N102 178.9(4) . . . . ?
C104 C109 C108 C107 0.7(6) . . . . ?
C104 C105 C106 C107 0.7(7) . . . . ?
C140 C139 C138 N104 0.3(7) . . . . ?
C140 C139 C144 C143 -4.4(6) . . . . ?
C36 N4 C38 C39 -176.6(4) . . . . ?
C36 C35 C34 C33 1.2(7) . . . . ?
C37 N3 C29 C30 -4.4(6) . . . . ?
C37 C32 C31 C30 -3.2(6) . . . . ?
C37 C32 C33 C34 1.6(6) . . . . ?
C37 C36 C35 C34 3.3(6) . . . . ?
C110 N102 C108 C109 -173.2(4) . . . . ?
C110 N102 C108 C107 4.9(7) . . . . ?
C110 C111 C112 O101 -1.6(7) . . . . ?
C110 C111 C112 C113 176.8(4) . . . . ?
C115 C114 C113 C112 3.1(6) . . . . ?
C115 C116 C111 C110 -177.1(4) . . . . ?
C115 C116 C111 C112 2.0(6) . . . . ?
C105 C104 C103 C102 -178.9(4) . . . . ?
C39 C44 C43 C42 -0.4(7) . . . . ?
C8 N2 C10 C11 178.9(4) . . . . ?
C8 C9 C4 C3 179.7(4) . . . . ?
C8 C9 C4 C5 -0.1(6) . . . . ?
C8 C7 C6 C5 1.2(7) . . . . ?
C29 N3 C37 C32 0.6(6) . . . . ?
C29 N3 C37 C36 -177.1(3) . . . . ?
C38 N4 C36 C37 -168.5(4) . . . . ?
C38 N4 C36 C35 16.2(6) . . . . ?
C38 C39 C40 O3 -1.0(6) . . . . ?
C38 C39 C40 C41 178.1(4) . . . . ?
C38 C39 C44 C43 -177.4(4) . . . . ?
C130 C131 C132 C137 -1.3(6) . . . . ?
C130 C131 C132 C133 179.6(4) . . . . ?
C142 O104 C145 C146 -166.8(4) . . . . ?
C142 C143 C144 C139 -1.3(7) . . . . ?
C17 O2 C14 C15 -5.9(6) . . . . ?
C17 O2 C14 C13 173.7(4) . . . . ?
C17 C18 C19 C20 -176.2(4) . . . . ?
C141 C140 C139 C138 -176.7(4) . . . . ?
C141 C140 C139 C144 7.0(6) . . . . ?
C141 C142 C143 C144 4.4(7) . . . . ?
C113 C114 C115 C116 -3.4(6) . . . . ?
C10 N2 C8 C9 173.3(4) . . . . ?
C10 N2 C8 C7 -7.1(7) . . . . ?
C10 C11 C16 C15 -177.9(4) . . . . ?
C10 C11 C12 O1 1.2(7) . . . . ?
C10 C11 C12 C13 179.0(4) . . . . ?
C41 C42 C43 C44 0.1(6) . . . . ?
C131 C130 C129 N103 0.2(7) . . . . ?
C131 C132 C133 C134 178.8(4) . . . . ?
C40 C39 C38 N4 -1.2(7) . . . . ?
C40 C39 C44 C43 -0.1(6) . . . . ?
C40 C41 C42 O4 -177.6(4) . . . . ?
C40 C41 C42 C43 0.7(6) . . . . ?
C16 C11 C10 N2 179.1(4) . . . . ?
C16 C11 C12 O1 -177.6(4) . . . . ?
C16 C11 C12 C13 0.2(6) . . . . ?
C16 C15 C14 O2 -179.2(4) . . . . ?
C16 C15 C14 C13 1.1(7) . . . . ?
C42 O4 C45 C46 175.0(3) . . . . ?
C42 C41 C40 O3 177.8(4) . . . . ?
C42 C41 C40 C39 -1.3(6) . . . . ?
C12 C11 C10 N2 0.3(7) . . . . ?
C12 C11 C16 C15 0.9(7) . . . . ?
C12 C13 C14 O2 -179.7(4) . . . . ?
C12 C13 C14 C15 0.0(7) . . . . ?
C139 C140 C141 C142 -4.2(6) . . . . ?
C9 N1 C1 C2 -1.1(6) . . . . ?
C9 C8 C7 C6 -4.1(7) . . . . ?
C9 C4 C5 C6 -2.8(7) . . . . ?
C132 C137 C136 N104 175.7(4) . . . . ?
C132 C137 C136 C135 -3.6(6) . . . . ?
C132 C133 C134 C135 -1.0(7) . . . . ?
C143 C142 C141 C140 -1.6(6) . . . . ?
C111 C116 C115 C114 0.8(7) . . . . ?
C117 O102 C114 C115 173.7(4) . . . . ?
C117 O102 C114 C113 -7.7(6) . . . . ?
C117 C118 C119 C120 163.5(4) . . . . ?
C31 C32 C37 N3 3.1(6) . . . . ?
C31 C32 C37 C36 -179.2(4) . . . . ?
C31 C32 C33 C34 -176.2(4) . . . . ?
C3 C4 C5 C6 177.4(4) . . . . ?
C138 N104 C136 C137 -166.3(4) . . . . ?
C138 N104 C136 C135 12.9(7) . . . . ?
C138 C139 C144 C143 179.1(4) . . . . ?
C4 C3 C2 C1 1.6(7) . . . . ?
C4 C5 C6 C7 2.3(7) . . . . ?
C1 N1 C9 C8 -178.6(4) . . . . ?
C1 N1 C9 C4 1.7(6) . . . . ?
C35 C36 C37 N3 172.6(4) . . . . ?
C35 C36 C37 C32 -5.3(6) . . . . ?
C103 C104 C105 C106 178.0(4) . . . . ?
C103 C102 C101 N101 -0.8(7) . . . . ?
C14 O2 C17 C18 -178.2(4) . . . . ?
C122 C123 C124 C125 179.2(4) . . . . ?
C2 C3 C4 C9 -1.1(7) . . . . ?
C2 C3 C4 C5 178.8(4) . . . . ?
C119 C118 C117 O102 167.0(4) . . . . ?
C119 C120 C121 C122 172.3(4) . . . . ?
C129 N103 C137 C136 176.4(4) . . . . ?
C129 N103 C137 C132 -3.7(6) . . . . ?
C129 C130 C131 C132 -0.4(6) . . . . ?
C121 C120 C119 C118 174.2(4) . . . . ?
C121 C122 C123 C124 177.7(4) . . . . ?
C48 C49 C50 C51 -173.2(4) . . . . ?
C144 C139 C138 N104 176.6(4) . . . . ?
C123 C122 C121 C120 179.0(4) . . . . ?
C101 N101 C109 C108 179.9(4) . . . . ?
C101 N101 C109 C104 0.5(6) . . . . ?
C101 C102 C103 C104 1.9(6) . . . . ?
C154 C153 C152 C151 -178.3(4) . . . . ?
C7 C8 C9 N1 -176.2(4) . . . . ?
C7 C8 C9 C4 3.5(6) . . . . ?
C33 C32 C37 N3 -174.9(4) . . . . ?
C33 C32 C37 C36 2.8(6) . . . . ?
C33 C32 C31 C30 174.7(4) . . . . ?
C148 C149 C150 C151 -174.4(4) . . . . ?
C148 C147 C146 C145 -61.8(5) . . . . ?
C47 C46 C45 O4 -58.9(5) . . . . ?
C47 C48 C49 C50 -176.0(4) . . . . ?
C126 C125 C124 C123 179.9(4) . . . . ?
C125 C126 C127 C128 -178.3(4) . . . . ?
C127 C126 C125 C124 179.5(4) . . . . ?
C45 O4 C42 C41 -0.5(6) . . . . ?
C45 O4 C42 C43 -178.9(4) . . . . ?
C45 C46 C47 C48 -172.7(4) . . . . ?
C44 C39 C38 N4 175.8(4) . . . . ?
C44 C39 C40 O3 -178.1(4) . . . . ?
C44 C39 C40 C41 1.0(6) . . . . ?
C25 C24 C23 C22 -176.6(4) . . . . ?
C25 C26 C27 C28 -179.0(4) . . . . ?
C24 C25 C26 C27 -179.4(4) . . . . ?
C153 C154 C155 C156 180.0(4) . . . . ?
C149 C148 C147 C146 -170.9(4) . . . . ?
C152 C151 C150 C149 -178.9(4) . . . . ?
C145 O104 C142 C141 -9.7(6) . . . . ?
C145 O104 C142 C143 169.7(4) . . . . ?
C147 C148 C149 C150 -178.5(4) . . . . ?
C49 C48 C47 C46 -174.4(4) . . . . ?
C19 C18 C17 O2 174.1(4) . . . . ?
C21 C22 C23 C24 171.5(4) . . . . ?
C22 C21 C20 C19 155.1(4) . . . . ?
C26 C25 C24 C23 178.0(4) . . . . ?
C155 C154 C153 C152 179.7(4) . . . . ?
C52 C51 C50 C49 -178.3(4) . . . . ?
C52 C53 C54 C55 -178.3(4) . . . . ?
C50 C51 C52 C53 -178.6(4) . . . . ?
C150 C151 C152 C153 179.7(4) . . . . ?
C54 C53 C52 C51 -177.2(4) . . . . ?
C20 C21 C22 C23 -175.0(4) . . . . ?
C56 C55 C54 C53 177.9(4) . . . . ?
